data_7127461
loop_
_publ_author_name
'Inoue, Ryo'
'Kondo, Riki'
'Morisaki, Yasuhiro'

_publ_section_title
;
 Experimental and theoretical studies on circularly polarized
 phosphorescence of a [2.2]paracyclophane-based platinum(ii) complex.
;
_journal_issue 98
_journal_name_full 'Chemical communications (Cambridge, England)'
_journal_page_first 15438
_journal_page_last 15441
_journal_paper_doi 10.1039/d0cc06205g
_journal_volume 56
_journal_year 2020
_chemical_formula_moiety '0.53(C80 N4 O4 Pt2), 0.5(O)'
_chemical_formula_sum 'C80 H86 N4 O4 Pt2'
_chemical_formula_weight 1557.70
_space_group_crystal_system monoclinic
_space_group_IT_number 4
_space_group_name_Hall 'P 2yb'
_space_group_name_H-M_alt 'P 1 21 1'
_atom_sites_solution_primary direct
_audit_creation_date 2020-08-11
_audit_creation_method
;
Olex2 1.2
(compiled 2018.05.29 svn.r3508 for OlexSys, GUI svn.r5506)
;
_audit_update_record
;
2020-08-11 deposited with the CCDC.	2020-11-16 downloaded from the CCDC.
;
_cell_angle_alpha 90
_cell_angle_beta 113.3919(17)
_cell_angle_gamma 90
_cell_formula_units_Z 15
_cell_length_a 21.7528(3)
_cell_length_b 51.3282(5)
_cell_length_c 22.4375(3)
_cell_measurement_reflns_used 82265
_cell_measurement_temperature 123
_cell_measurement_theta_max 28.7380
_cell_measurement_theta_min 2.3570
_cell_volume 22993.2(6)
_computing_cell_refinement 'CrysAlisPro 1.171.40.53 (Rigaku OD, 2019)'
_computing_data_collection 'CrysAlisPro 1.171.40.53 (Rigaku OD, 2019)'
_computing_data_reduction 'CrysAlisPro 1.171.40.53 (Rigaku OD, 2019)'
_computing_molecular_graphics 'Olex2 (Dolomanov et al., 2009)'
_computing_publication_material 'Olex2 (Dolomanov et al., 2009)'
_computing_structure_refinement 'ShelXL (Sheldrick, 2015)'
_computing_structure_solution 'ShelXS (Sheldrick, 2008)'
_diffrn_ambient_temperature 123
_diffrn_detector 'CCD plate'
_diffrn_measured_fraction_theta_full 0.990
_diffrn_measured_fraction_theta_max 0.929
_diffrn_measurement_details
;
List of Runs (angles in degrees, time in seconds):

  # Type    Start    End  Width  t~exp~   \w     \q     \k     \f   Frames
#--------------------------------------------------------------------------
  1  \w   -120.00  60.00   0.50   54.99    --  -30.00  45.00   0.00  360
  2  \w   -120.00  60.00   0.50   54.99    --  -30.00  45.00  90.00  360
  3  \w   -120.00  60.00   0.50   54.99    --  -30.00  45.00 180.00  360
  4  \w   -120.00 -60.00   0.50   54.99    --  -30.00  45.00 270.00  120
;
_diffrn_measurement_device 'abstract diffractometer'
_diffrn_measurement_device_type 'dtrek-CrysAlisPro-abstract goniometer imported rigaku-d*trek images'
_diffrn_measurement_method '\w scans'
_diffrn_orient_matrix_type 'CrysAlisPro convention (1999,Acta A55,543-557)'
_diffrn_orient_matrix_UB_11 -0.0189254000
_diffrn_orient_matrix_UB_12 0.0003699000
_diffrn_orient_matrix_UB_13 -0.0340387000
_diffrn_orient_matrix_UB_21 0.0035643000
_diffrn_orient_matrix_UB_22 0.0137342000
_diffrn_orient_matrix_UB_23 0.0003920000
_diffrn_orient_matrix_UB_31 0.0298494000
_diffrn_orient_matrix_UB_32 -0.0014167000
_diffrn_orient_matrix_UB_33 -0.0053498000
_diffrn_radiation_monochromator graphite
_diffrn_radiation_probe x-ray
_diffrn_radiation_type MoK\a
_diffrn_radiation_wavelength 0.71073
_diffrn_reflns_av_R_equivalents 0.0528
_diffrn_reflns_av_unetI/netI 0.0788
_diffrn_reflns_Laue_measured_fraction_full 0.990
_diffrn_reflns_Laue_measured_fraction_max 0.929
_diffrn_reflns_limit_h_max 28
_diffrn_reflns_limit_h_min -27
_diffrn_reflns_limit_k_max 67
_diffrn_reflns_limit_k_min -66
_diffrn_reflns_limit_l_max 30
_diffrn_reflns_limit_l_min -30
_diffrn_reflns_number 218948
_diffrn_reflns_point_group_measured_fraction_full 0.953
_diffrn_reflns_point_group_measured_fraction_max 0.864
_diffrn_reflns_theta_full 25.242
_diffrn_reflns_theta_max 28.997
_diffrn_reflns_theta_min 2.381
_diffrn_source 'fine-focus sealed X-ray tube'
_diffrn_source_type 'Enhance (Mo) X-ray Source'
_exptl_absorpt_coefficient_mu 4.618
_exptl_absorpt_correction_T_max 1.00000
_exptl_absorpt_correction_T_min 0.73982
_exptl_absorpt_correction_type multi-scan
_exptl_absorpt_process_details
;
CrysAlisPro 1.171.40.53 (Rigaku Oxford Diffraction, 2019)
Empirical absorption correction using spherical harmonics,
 implemented in SCALE3 ABSPACK scaling algorithm.
;
_exptl_crystal_colour 'clear orangish red'
_exptl_crystal_colour_lustre clear
_exptl_crystal_colour_modifier orangish
_exptl_crystal_colour_primary red
_exptl_crystal_density_diffrn 1.687
_exptl_crystal_description needle
_exptl_crystal_F_000 11730
_exptl_crystal_preparation xylene/meoh
_exptl_crystal_recrystallization_method xylene/meoh
_exptl_crystal_size_max 0.1
_exptl_crystal_size_mid 0.05
_exptl_crystal_size_min 0.05
_refine_diff_density_max 1.408
_refine_diff_density_min -1.000
_refine_diff_density_rms 0.082
_refine_ls_abs_structure_details
;
 Classical Flack method preferred over Parsons because s.u. lower.
;
_refine_ls_abs_structure_Flack 0.406(3)
_refine_ls_extinction_method none
_refine_ls_goodness_of_fit_ref 0.879
_refine_ls_hydrogen_treatment undef
_refine_ls_matrix_type full
_refine_ls_number_parameters 3242
_refine_ls_number_reflns 105599
_refine_ls_number_restraints 329
_refine_ls_restrained_S_all 0.878
_refine_ls_R_factor_all 0.0983
_refine_ls_R_factor_gt 0.0619
_refine_ls_shift/su_max 0.003
_refine_ls_shift/su_mean 0.000
_refine_ls_structure_factor_coef Fsqd
_refine_ls_weighting_details 'w=1/[\s^2^(Fo^2^)+(0.1269P)^2^] where P=(Fo^2^+2Fc^2^)/3'
_refine_ls_weighting_scheme calc
_refine_ls_wR_factor_gt 0.1705
_refine_ls_wR_factor_ref 0.1907
_reflns_Friedel_coverage 0.840
_reflns_Friedel_fraction_full 0.915
_reflns_Friedel_fraction_max 0.798
_reflns_number_gt 61766
_reflns_number_total 105599
_reflns_threshold_expression 'I > 2\s(I)'
_cod_data_source_file d0cc06205g2.cif
_cod_data_source_block 20200808kon
_cod_depositor_comments 'Adding full bibliography for 7127461.cif.'
_cod_original_cell_volume 22993.1(6)
_cod_database_code 7127461
_shelx_shelxl_version_number 2018/3
_chemical_oxdiff_formula C80H86N4O4Pt2
_shelx_space_group_comment
;
The symmetry employed for this shelxl refinement is uniquely defined
by the following loop, which should always be used as a source of
symmetry information in preference to the above space-group names.
They are only intended as comments.
;
_shelx_estimated_absorpt_t_max 0.802
_shelx_estimated_absorpt_t_min 0.655
_reflns_odcompleteness_completeness 92.90
_reflns_odcompleteness_iscentric 1
_reflns_odcompleteness_theta 28.93
_olex2_refinement_description
;
1. Restrained distances
 C63-C2L
 1.52 with sigma of 0.02
 C113-C2L
 1.52 with sigma of 0.02
 C349-C2L
 1.52 with sigma of 0.02
 C63-C349
 2.52 with sigma of 0.02
 C63-C113
 2.52 with sigma of 0.02
 C349-C113
 2.52 with sigma of 0.02
2. Rigid bond restraints
 C996, C995, C921, C923, C922, N57
 with sigma for 1-2 distances of 0.01 and sigma for 1-3 distances of 0.01
 C2S, C997, C2U, C2Y
 with sigma for 1-2 distances of 0.01 and sigma for 1-3 distances of 0.01
 C2S, C997, C2Y, C2U, C923
 with sigma for 1-2 distances of 0.01 and sigma for 1-3 distances of 0.01
 C1J, C7, C12, C19, C3, C1Z, O23
 with sigma for 1-2 distances of 0.01 and sigma for 1-3 distances of 0.01
 C2T, C985, C986, C2V
 with sigma for 1-2 distances of 0.01 and sigma for 1-3 distances of 0.01
 C2M, C2D, C31, C0AA
 with sigma for 1-2 distances of 0.01 and sigma for 1-3 distances of 0.01
 C274, C2Z, C2P, C868
 with sigma for 1-2 distances of 0.01 and sigma for 1-3 distances of 0.01
 C972, O26, C973
 with sigma for 1-2 distances of 0.01 and sigma for 1-3 distances of 0.01
 C146, C716, C492, N266, C282, C960
 with sigma for 1-2 distances of 0.01 and sigma for 1-3 distances of 0.01
 C950, C951, C952, C953, C954, C873, C956, C23
 with sigma for 1-2 distances of 0.01 and sigma for 1-3 distances of 0.01
3. Uiso/Uaniso restraints and constraints
C996 \\sim C923 \\sim C995 \\sim N57 \\sim C921 \\sim C922: within 1.7A with
sigma of 0.04 and sigma for terminal atoms of 0.08
C2S \\sim C997 \\sim C2U \\sim C2Y: within 1.7A with sigma of 0.04 and sigma
for terminal atoms of 0.08
C2S \\sim C997 \\sim C2Y \\sim C2U: within 1.7A with sigma of 0.04 and sigma
for terminal atoms of 0.08
C1J \\sim C1Z \\sim C3 \\sim C19 \\sim C7 \\sim C12 \\sim O23: within 1.7A with
sigma of 0.04 and sigma for terminal atoms of 0.08
C2T \\sim C985 \\sim C986 \\sim C2V: within 1.7A with sigma of 0.04 and sigma
for terminal atoms of 0.08
C2M \\sim C2D \\sim C0AA \\sim C31: within 1.7A with sigma of 0.04 and sigma
for terminal atoms of 0.08
C2Z \\sim C274 \\sim C2P \\sim C868: within 1.7A with sigma of 0.04 and sigma
for terminal atoms of 0.08
O26 \\sim C973 \\sim C972: within 1.7A with sigma of 0.04 and sigma for
terminal atoms of 0.08
C146 \\sim C960 \\sim C492 \\sim C282 \\sim N266 \\sim C716: within 1.7A with
sigma of 0.04 and sigma for terminal atoms of 0.08
C956 \\sim C954 \\sim C953 \\sim C952 \\sim C951 \\sim C23 \\sim C873 \\sim
C950: within 1.7A with sigma of 0.04 and sigma for terminal atoms of 0.08
4. Others
 Fixed Sof: O121(0.75)
;
_olex2_exptl_crystal_mounting_method fiber
_olex2_submission_special_instructions 'No special instructions were received'
_oxdiff_exptl_absorpt_empirical_details
;
Empirical correction (ABSPACK) includes:
- Absorption correction using spherical harmonics
- Frame scaling
- Detector area scaling
;
_oxdiff_exptl_absorpt_empirical_full_max 2.082
_oxdiff_exptl_absorpt_empirical_full_min 0.756

loop_
_space_group_symop_operation_xyz
'x, y, z'
'-x, y+1/2, -z'

loop_
_atom_site_label
_atom_site_type_symbol
_atom_site_fract_x
_atom_site_fract_y
_atom_site_fract_z
_atom_site_U_iso_or_equiv
_atom_site_adp_type
_atom_site_occupancy
_atom_site_site_symmetry_order
_atom_site_calc_flag
_atom_site_refinement_flags_posn
_atom_site_refinement_flags_adp
_atom_site_refinement_flags_occupancy
_atom_site_disorder_assembly
_atom_site_disorder_group
Pt1 Pt 0.57079(2) 0.42131(2) 0.58446(2) 0.06010(13) Uani 1 1 d . . . . .
Pt2 Pt 0.36824(3) -0.02968(2) 0.85128(3) 0.06646(14) Uani 1 1 d . . . . .
Pt3 Pt 0.56656(3) 0.29786(2) 0.62830(3) 0.06881(15) Uani 1 1 d . . . . .
Pt4 Pt 0.04034(3) -0.02412(2) 0.63738(3) 0.06765(15) Uani 1 1 d . . . . .
Pt5 Pt 0.35965(3) 0.17824(2) 0.83617(3) 0.07164(16) Uani 1 1 d . . . . .
Pt6 Pt 0.40375(3) 0.09573(2) 0.84564(3) 0.06938(15) Uani 1 1 d . . . . .
Pt7 Pt 1.41176(3) 0.30107(2) 0.83684(3) 0.07447(16) Uani 1 1 d . . . . .
Pt8 Pt 0.99691(3) -0.14652(2) 0.59283(3) 0.06971(15) Uani 1 1 d . . . . .
N67 N 0.2887(6) -0.0486(3) 0.8600(7) 0.077(3) Uani 1 1 d . . . . .
N68 N 0.1089(5) -0.0104(3) 0.7241(6) 0.075(3) Uani 1 1 d . . . . .
C89 C 0.1511(8) 0.0046(4) 0.5276(7) 0.084(5) Uani 1 1 d . . . . .
C146 C 0.3064(10) -0.0572(4) 0.6524(8) 0.093(4) Uani 1 1 d . U . . .
C175 C 0.1439(7) 0.0026(3) 0.8350(7) 0.073(4) Uani 1 1 d . . . . .
C232 C 0.1607(6) 0.0032(3) 0.7173(6) 0.061(3) Uani 1 1 d . . . . .
N266 N 0.3199(7) -0.0458(2) 0.7601(6) 0.074(3) Uani 1 1 d . U . . .
C281 C -0.0172(7) -0.0412(3) 0.6749(7) 0.071(4) Uani 1 1 d . . . . .
C282 C 0.2200(9) -0.0703(4) 0.6909(8) 0.092(4) Uani 1 1 d . U . . .
C283 C 0.1041(9) -0.0080(3) 0.5458(8) 0.085(5) Uani 1 1 d . . . . .
C336 C 0.1959(7) 0.0175(3) 0.8308(7) 0.068(4) Uani 1 1 d . . . . .
C377 C 0.2087(7) 0.0165(3) 0.7726(6) 0.064(3) Uani 1 1 d . . . . .
N392 N 0.1082(6) -0.0081(2) 0.6087(6) 0.071(3) Uani 1 1 d . . . . .
C408 C 0.2374(8) 0.0348(3) 0.8878(6) 0.070(4) Uani 1 1 d . . . . .
C427 C 0.1643(6) 0.0029(3) 0.6564(6) 0.062(3) Uani 1 1 d . . . . .
C472 C 0.2159(8) 0.0139(3) 0.6411(7) 0.069(4) Uani 1 1 d . . . . .
C492 C 0.2597(8) -0.0579(3) 0.7486(8) 0.078(4) Uani 1 1 d . U . . .
C607 C 0.1852(8) -0.0717(3) 0.8076(11) 0.097(6) Uani 1 1 d . . . . .
C646 C 0.2085(8) 0.0156(3) 0.5767(9) 0.081(4) Uani 1 1 d . . . . .
C666 C 0.1741(10) -0.0755(4) 0.8659(11) 0.103(6) Uani 1 1 d . . . . .
C687 C 0.1008(7) -0.0104(3) 0.7803(7) 0.071(4) Uani 1 1 d . . . . .
C694 C 0.2413(9) -0.0590(3) 0.8029(8) 0.081(4) Uani 1 1 d . . . . .
C716 C 0.3368(8) -0.0452(3) 0.7106(8) 0.077(4) Uani 1 1 d . U . . .
C742 C 0.2221(11) -0.0642(4) 0.9199(12) 0.108(6) Uani 1 1 d . . . . .
C796 C 0.2813(11) -0.0506(4) 0.9167(9) 0.097(5) Uani 1 1 d . . . . .
C801 C -0.0535(7) -0.0506(3) 0.7000(7) 0.071(4) Uani 1 1 d . . . . .
C816 C 0.4558(6) 0.2688(3) 0.6426(7) 0.063(3) Uani 1 1 d . . . . .
N9 N 0.6140(7) 0.4377(2) 0.6751(6) 0.071(3) Uani 1 1 d . . . . .
N10 N 1.3935(6) 0.3172(2) 0.7490(6) 0.071(3) Uani 1 1 d . . . . .
N12 N 1.5008(6) 0.3164(2) 0.8497(6) 0.076(3) Uani 1 1 d . . . . .
C805 C -0.1839(6) -0.1009(3) 0.5950(6) 0.056(3) Uani 1 1 d . . . . .
C809 C -0.1804(6) -0.0755(3) 0.5826(6) 0.057(3) Uani 1 1 d . . . . .
C846 C 0.8206(6) 0.3835(2) 0.6154(6) 0.055(3) Uani 1 1 d . . . . .
C825 C 0.5759(7) 0.3499(2) 0.4237(7) 0.060(3) Uani 1 1 d . . . . .
N19 N 0.4897(5) 0.4384(2) 0.5915(5) 0.058(3) Uani 1 1 d . . . . .
C843 C 0.6502(6) 0.4035(3) 0.5851(6) 0.061(3) Uani 1 1 d . . . . .
C829 C 0.3874(8) 0.3393(3) 0.3492(6) 0.072(4) Uani 1 1 d . . . . .
C806 C -0.2279(6) -0.1100(3) 0.6221(7) 0.060(3) Uani 1 1 d . . . . .
C855 C 1.4431(7) 0.3288(3) 0.7413(7) 0.067(3) Uani 1 1 d . . . . .
C840 C 0.3767(6) 0.4502(3) 0.5560(7) 0.068(4) Uani 1 1 d . . . . .
C835 C 0.5712(7) 0.4502(3) 0.6948(7) 0.062(3) Uani 1 1 d . . . . .
C810 C -0.1989(7) -0.0285(3) 0.6076(7) 0.068(3) Uani 1 1 d . . . . .
N33 N 0.5675(6) 0.2810(2) 0.7137(6) 0.068(3) Uani 1 1 d . . . . .
C847 C 0.7391(6) 0.3486(3) 0.5710(6) 0.061(3) Uani 1 1 d . . . . .
C837 C 0.4491(6) 0.4634(3) 0.6558(7) 0.065(3) Uani 1 1 d . . . . .
N41 N 0.4726(6) 0.2809(2) 0.5954(6) 0.073(3) Uani 1 1 d . . . . .
C831 C 0.4030(8) 0.3716(3) 0.2788(7) 0.074(4) Uani 1 1 d . . . . .
C838 C 0.3865(6) 0.4636(3) 0.6100(6) 0.060(3) Uani 1 1 d . . . . .
C824 C 0.5486(7) 0.3263(3) 0.4275(7) 0.065(3) Uani 1 1 d . . . . .
C833 C 0.4494(7) 0.3788(3) 0.3948(7) 0.069(4) Uani 1 1 d . . . . .
C817 C 0.5093(7) 0.2685(3) 0.7076(7) 0.067(4) Uani 1 1 d . . . . .
C807 C -0.2731(6) -0.0666(3) 0.6078(6) 0.056(3) Uani 1 1 d . . . . .
C845 C 0.7549(7) 0.3750(3) 0.5881(7) 0.063(3) Uani 1 1 d . . . . .
C842 C 0.7014(7) 0.4460(3) 0.7753(6) 0.074(4) Uani 1 1 d . . . . .
C808 C -0.2199(6) -0.0571(3) 0.5945(6) 0.055(3) Uani 1 1 d . . . . .
C828 C 0.4204(7) 0.3562(3) 0.4022(7) 0.065(3) Uani 1 1 d . . . . .
C811 C -0.2132(7) -0.1339(3) 0.6644(8) 0.072(4) Uani 1 1 d . . . . .
C832 C 0.4478(8) 0.3864(3) 0.3324(7) 0.075(4) Uani 1 1 d . . . . .
C827 C 0.5083(7) 0.3213(3) 0.3136(8) 0.073(4) Uani 1 1 d . . . . .
C826 C 0.5058(8) 0.3133(3) 0.3701(7) 0.068(3) Uani 1 1 d . . . . .
C844 C 0.6992(7) 0.3919(3) 0.5874(6) 0.063(3) Uani 1 1 d . . . . .
C852 C 0.9020(7) 0.3538(3) 0.7538(8) 0.074(4) Uani 1 1 d . . . . .
C836 C 0.5007(6) 0.4516(3) 0.6478(6) 0.056(3) Uani 1 1 d . . . . .
C818 C 0.3950(8) 0.2570(3) 0.6261(7) 0.072(4) Uani 1 1 d . . . . .
C848 C 0.7888(8) 0.3309(3) 0.5801(7) 0.072(4) Uani 1 1 d . . . . .
C802 C -0.0989(7) -0.0601(3) 0.7222(6) 0.067(4) Uani 1 1 d . . . . .
C841 C 0.6619(7) 0.4609(3) 0.7958(7) 0.076(4) Uani 1 1 d . . . . .
C813 C 0.2857(11) 0.0538(3) 0.5954(10) 0.100(6) Uani 1 1 d . . . . .
C853 C 0.7795(7) 0.3020(3) 0.5887(7) 0.074(4) Uani 1 1 d . . . . .
C856 C 1.5650(7) 0.3422(3) 0.8048(7) 0.071(4) Uani 1 1 d . . . . .
C820 C 0.6210(8) 0.2668(3) 0.8202(8) 0.084(5) Uani 1 1 d . . . . .
C834 C 0.6778(8) 0.4337(3) 0.7149(9) 0.080(4) Uani 1 1 d . . . . .
C823 C 0.5528(7) 0.3176(3) 0.4896(7) 0.067(4) Uani 1 1 d . . . . .
C812 C 0.2634(9) 0.0287(4) 0.5624(7) 0.084(5) Uani 1 1 d . . . . .
C821 C 0.3667(7) 0.2684(3) 0.5158(8) 0.077(4) Uani 1 1 d . . . . .
C804 C -0.1518(7) -0.0459(3) 0.7236(6) 0.060(3) Uani 1 1 d . . . . .
C839 C 0.3272(6) 0.4759(3) 0.6241(7) 0.073(4) Uani 1 1 d . . . . .
C803 C -0.0999(7) -0.0871(3) 0.7370(6) 0.069(4) Uani 1 1 d . . . . .
C849 C 0.8429(8) 0.4065(3) 0.6569(8) 0.076(4) Uani 1 1 d . . . . .
C850 C 0.8501(8) 0.4005(3) 0.7296(8) 0.079(4) Uani 1 1 d . . . . .
C814 C 0.4076(8) -0.0171(3) 0.9381(8) 0.080(4) Uani 1 1 d . . . . .
C857 C 1.6198(9) 0.3418(3) 0.8657(8) 0.086(5) Uani 1 1 d . . . . .
C854 C 1.5069(8) 0.3292(3) 0.8000(7) 0.074(4) Uani 1 1 d . . . . .
C851 C 0.7862(7) 0.3583(3) 0.7282(6) 0.072(4) Uani 1 1 d . . . . .
C819 C 0.6218(7) 0.2806(3) 0.7709(7) 0.074(4) Uani 1 1 d . . . . .
C822 C 0.6580(9) 0.3124(3) 0.6682(8) 0.081(4) Uani 1 1 d . . . . .
C815 C 0.4315(7) -0.0076(3) 0.9954(7) 0.066(3) Uani 1 1 d . . . . .
C830 C 0.3768(8) 0.3496(3) 0.2884(7) 0.080(4) Uani 1 1 d . . . . .
C861 C -0.1925(7) -0.0817(3) 0.7660(6) 0.072(4) Uani 1 1 d . . . . .
C858 C 0.2575(12) 0.0211(4) 0.9514(9) 0.113(7) Uani 1 1 d . . . . .
C862 C -0.1954(8) -0.0552(3) 0.7505(7) 0.072(4) Uani 1 1 d . . . . .
C859 C -0.1738(9) -0.0214(4) 0.6811(7) 0.087(5) Uani 1 1 d . . . . .
C860 C -0.1496(7) -0.0985(3) 0.7513(7) 0.069(4) Uani 1 1 d . . . . .
O1 O -0.3163(4) -0.04754(18) 0.6138(5) 0.068(2) Uani 1 1 d . . . . .
O2 O 0.5349(6) 0.3571(2) 0.2524(5) 0.083(3) Uani 1 1 d . . . . .
O3 O 0.3557(5) 0.0304(2) 0.7602(5) 0.075(3) Uani 1 1 d . . . . .
O5 O 0.5864(6) 0.3656(2) 0.6731(7) 0.104(4) Uani 1 1 d . . . . .
O6 O 0.8991(5) 0.32233(17) 0.5932(5) 0.069(2) Uani 1 1 d . . . . .
N7 N 0.3222(6) 0.1081(2) 0.7658(6) 0.068(3) Uani 1 1 d . . . . .
N8 N 0.3463(7) 0.1111(2) 0.8904(7) 0.075(3) Uani 1 1 d . . . . .
O9 O -0.2356(5) -0.0944(2) 0.7885(5) 0.081(3) Uani 1 1 d . . . . .
C874 C -0.1357(6) -0.0727(3) 0.4260(6) 0.058(3) Uani 1 1 d . . . . .
O12 O 0.9651(5) 0.3671(2) 0.7743(5) 0.084(3) Uani 1 1 d . . . . .
O14 O 0.3395(6) 0.3320(2) 0.2372(5) 0.094(3) Uani 1 1 d . . . . .
C895 C 0.5358(8) 0.3461(3) 0.3086(8) 0.072(4) Uani 1 1 d . . . . .
C881 C 0.5112(8) -0.0072(3) 1.1086(7) 0.078(5) Uani 1 1 d . . . . .
N21 N 0.3902(6) 0.16447(19) 0.7664(6) 0.069(3) Uani 1 1 d . . . . .
C894 C 0.5653(7) 0.3607(3) 0.3648(7) 0.070(4) Uani 1 1 d . . . . .
C876 C 0.4428(6) 0.0308(3) 1.0597(6) 0.061(3) Uani 1 1 d . . . . .
C928 C 0.1748(9) 0.2418(3) 0.6808(8) 0.082(4) Uani 1 1 d . . . . .
C941 C 0.5826(9) 0.0245(4) 0.8597(8) 0.085(5) Uani 1 1 d . . . . .
C937 C 0.5487(8) -0.0299(3) 0.7348(9) 0.084(4) Uani 1 1 d . . . . .
C929 C 0.1006(7) 0.2110(3) 0.7097(9) 0.087(5) Uani 1 1 d . . . . .
C870 C -0.1011(6) -0.0511(3) 0.4344(6) 0.059(3) Uani 1 1 d . . . . .
C871 C -0.1039(7) -0.0382(3) 0.3758(8) 0.069(4) Uani 1 1 d . . . . .
C916 C 1.2029(7) 0.2720(3) 0.8087(8) 0.071(4) Uani 1 1 d . . . . .
C945 C 0.4949(8) -0.0088(3) 0.8332(7) 0.070(4) Uani 1 1 d . . . . .
C944 C 0.5808(10) 0.0621(3) 0.7372(10) 0.091(5) Uani 1 1 d . . . . .
C879 C 0.5119(10) 0.0300(5) 1.1702(8) 0.098(6) Uani 1 1 d . . . . .
C938 C 0.5874(7) -0.0108(3) 0.7963(7) 0.065(3) Uani 1 1 d . . . . .
C902 C 0.3389(8) 0.5063(4) 0.6298(11) 0.105(6) Uani 1 1 d . . . . .
C887 C 0.3510(8) 0.2568(3) 0.5629(8) 0.078(4) Uani 1 1 d . . . . .
C921 C 0.4868(8) 0.1515(2) 0.8523(9) 0.074(3) Uani 1 1 d . U . . .
C903 C 0.2612(9) 0.4718(4) 0.5681(8) 0.094(5) Uani 1 1 d . . . . .
N57 N 0.4513(7) 0.1610(2) 0.8915(7) 0.078(3) Uani 1 1 d . U . . .
C913 C 1.0237(7) 0.3502(4) 0.7976(9) 0.090(5) Uani 1 1 d . . . . .
C932 C 0.2376(10) 0.1301(3) 0.8707(9) 0.088(5) Uani 1 1 d . . . . .
C885 C 0.5054(7) 0.2541(3) 0.7580(7) 0.065(3) Uani 1 1 d . . . . .
C919 C 1.6865(8) 0.3571(5) 0.8717(9) 0.102(6) Uani 1 1 d . . . . .
C943 C 0.6369(9) 0.0362(3) 0.8547(8) 0.078(4) Uani 1 1 d . . . . .
C891 C 0.5577(7) 0.3106(4) 0.5448(11) 0.098(6) Uani 1 1 d . . . . .
C898 C 0.4858(7) 0.3937(3) 0.4490(7) 0.068(4) Uani 1 1 d . . . . .
C935 C 0.5208(8) 0.0149(3) 0.6807(8) 0.079(4) Uani 1 1 d . . . . .
C905 C 0.6823(9) 0.4731(4) 0.8656(7) 0.090(5) Uani 1 1 d . . . . .
C880 C 0.5337(10) 0.0058(3) 1.1684(8) 0.083(5) Uani 1 1 d . . . . .
C917 C 1.1458(9) 0.2848(3) 0.7693(8) 0.078(4) Uani 1 1 d . . . . .
C924 C 0.4740(10) 0.1443(3) 0.7427(12) 0.102(7) Uani 1 1 d . . . . .
C888 C 0.2762(8) 0.2443(3) 0.5430(8) 0.081(4) Uani 1 1 d . . . . .
C904 C 0.5944(6) 0.4612(3) 0.7560(6) 0.063(3) Uani 1 1 d . . . . .
C914 C 1.3209(8) 0.2875(3) 0.8197(9) 0.082(4) Uani 1 1 d . . . . .
C939 C 0.4850(8) 0.0325(3) 0.7054(9) 0.078(4) Uani 1 1 d . . . . .
C875 C 0.4579(7) 0.0050(3) 1.0549(6) 0.064(3) Uani 1 1 d . . . . .
C886 C 0.4307(7) 0.2818(3) 0.5343(7) 0.078(4) Uani 1 1 d . . . . .
C918 C 1.1402(8) 0.3035(3) 0.7168(9) 0.089(5) Uani 1 1 d . . . . .
C934 C 0.4731(9) 0.0801(3) 0.9244(10) 0.087(5) Uani 1 1 d . . . . .
C863 C -0.2754(7) -0.0917(3) 0.6201(7) 0.067(4) Uani 1 1 d . . . . .
C923 C 0.5805(9) 0.1434(3) 0.9503(12) 0.101(5) Uani 1 1 d . U . . .
C877 C 0.4733(8) 0.0462(4) 1.1161(7) 0.081(4) Uani 1 1 d . . . . .
C893 C 0.4522(7) 0.2948(3) 0.3688(8) 0.077(4) Uani 1 1 d . . . . .
C872 C -0.0452(8) -0.0206(4) 0.3769(8) 0.089(5) Uani 1 1 d . . . . .
C927 C 0.1664(7) 0.2186(3) 0.7063(8) 0.077(4) Uani 1 1 d . . . . .
C890 C 0.2861(9) 0.2180(3) 0.5718(11) 0.104(6) Uani 1 1 d . . . . .
C910 C 0.8481(7) 0.3704(3) 0.7404(7) 0.075(4) Uani 1 1 d . . . . .
C900 C 0.4266(6) 0.4383(3) 0.5462(7) 0.076(4) Uani 1 1 d . . . . .
C912 C 0.8536(6) 0.3408(3) 0.5943(7) 0.060(3) Uani 1 1 d . . . . .
C869 C -0.0227(9) -0.0356(3) 0.5498(9) 0.084(5) Uani 1 1 d . . . . .
C878 C 0.4724(12) 0.0754(4) 1.1093(9) 0.102(6) Uani 1 1 d . . . . .
C933 C 0.2576(11) 0.1308(4) 0.9432(12) 0.103(6) Uani 1 1 d . . . . .
C926 C 0.2736(9) 0.1927(3) 0.7751(9) 0.081(4) Uani 1 1 d . . . . .
C940 C 0.5548(6) 0.0013(3) 0.8300(6) 0.057(3) Uani 1 1 d . . . . .
C936 C 0.5045(10) -0.0144(3) 0.6800(8) 0.082(5) Uani 1 1 d . . . . .
C925 C 0.2244(7) 0.2032(3) 0.7443(8) 0.073(4) Uani 1 1 d . . . . .
C911 C 0.8709(6) 0.3667(3) 0.6122(7) 0.063(3) Uani 1 1 d . . . . .
C865 C -0.3700(8) -0.0562(3) 0.6320(9) 0.080(4) Uani 1 1 d . . . . .
C867 C -0.1300(8) -0.1181(3) 0.5945(8) 0.072(4) Uani 1 1 d . . . . .
C899 C 0.5225(8) 0.4056(4) 0.5000(8) 0.086(5) Uani 1 1 d . . . . .
C915 C 1.2647(8) 0.2817(3) 0.8108(8) 0.071(4) Uani 1 1 d . . . . .
C942 C 0.5109(9) 0.0556(3) 0.7328(10) 0.087(5) Uani 1 1 d . . . . .
C907 C 0.7767(7) 0.3335(3) 0.7124(6) 0.067(4) Uani 1 1 d . . . . .
C868 C 0.0653(10) -0.0716(4) 0.8527(10) 0.098(5) Uiso 1 1 d . U . . .
O121 O 0.0607(8) -0.0923(3) 0.6804(10) 0.107(5) Uani 0.75 1 d . . P . .
C922 C 0.5516(8) 0.1437(3) 0.8843(11) 0.093(4) Uani 1 1 d . U . . .
C873 C 0.0149(8) -0.0381(4) 0.3764(8) 0.092(4) Uani 1 1 d . U . . .
C892 C 0.7090(7) 0.3227(3) 0.6892(8) 0.076(4) Uani 1 1 d . . . . .
C896 C 0.4971(8) 0.4032(3) 0.3257(8) 0.079(4) Uani 1 1 d . . . . .
C884 C 0.5607(8) 0.2522(3) 0.8167(8) 0.077(4) Uani 1 1 d . . . . .
C909 C 0.8956(7) 0.3287(3) 0.7374(7) 0.072(4) Uani 1 1 d . . . . .
C931 C 0.2708(8) 0.1192(2) 0.7765(8) 0.072(4) Uani 1 1 d . . . . .
C920 C 0.4493(8) 0.1531(2) 0.7855(8) 0.068(4) Uani 1 1 d . . . . .
C908 C 0.8309(7) 0.3185(4) 0.7083(7) 0.081(5) Uani 1 1 d . . . . .
C930 C 0.2872(9) 0.1207(3) 0.8496(10) 0.084(5) Uani 1 1 d . . . . .
C883 C 0.5512(9) -0.0281(3) 1.0947(7) 0.085(4) Uani 1 1 d . . . . .
C889 C 0.2428(9) 0.2654(4) 0.5671(10) 0.097(5) Uani 1 1 d . . . . .
C897 C 0.5016(11) 0.3408(4) 0.1919(9) 0.102(6) Uani 1 1 d . . . . .
C864 C -0.2727(10) -0.0776(4) 0.8154(10) 0.102(6) Uani 1 1 d . . . . .
C906 C 0.6444(11) 0.4606(5) 0.9045(8) 0.116(7) Uani 1 1 d . . . . .
C866 C -0.1636(7) -0.1266(3) 0.7408(8) 0.072(4) Uani 1 1 d . . . . .
C901 C 0.3238(9) 0.4637(4) 0.6861(9) 0.091(5) Uani 1 1 d . . . . .
O1AA O 0.6037(7) 0.0069(2) 0.6444(7) 0.107(4) Uani 1 1 d . . . . .
N5 N 1.0857(6) -0.1662(3) 0.6027(6) 0.075(3) Uani 1 1 d . . . . .
N6 N 1.0228(6) -0.1648(3) 0.6808(6) 0.077(3) Uani 1 1 d . . . . .
C952 C -0.0305(8) -0.1049(3) 0.4033(8) 0.081(4) Uani 1 1 d . U . . .
O2AA O 0.5468(8) 0.0444(3) 1.2311(5) 0.114(4) Uani 1 1 d . . . . .
C102 C 1.1975(7) 0.2472(3) 0.8354(8) 0.071(4) Uani 1 1 d . . . . .
C951 C -0.0759(9) -0.1112(3) 0.3437(8) 0.079(3) Uani 1 1 d . U . . .
C964 C 0.2441(9) -0.1092(3) 0.5764(8) 0.085(5) Uani 1 1 d . . . . .
C947 C -0.1872(7) -0.0686(3) 0.3103(7) 0.066(3) Uani 1 1 d . . . . .
O0AA O -0.0378(6) -0.0601(3) 0.2489(6) 0.103(4) Uani 1 1 d . . . . .
C946 C -0.1490(7) -0.0451(3) 0.3178(8) 0.073(4) Uani 1 1 d . . . . .
C957 C -0.0584(7) -0.0415(3) 0.4943(7) 0.070(4) Uani 1 1 d . . . . .
C948 C -0.1743(7) -0.0836(3) 0.3647(8) 0.072(4) Uani 1 1 d . . . . .
C978 C 0.4530(7) 0.0805(3) 0.7986(8) 0.068(4) Uani 1 1 d . . . . .
C103 C 0.5975(9) -0.0168(3) 1.0585(10) 0.092(5) Uani 1 1 d . . . . .
O23 O 0.6893(8) 0.0087(3) 1.1727(8) 0.122(5) Uani 1 1 d . U . . .
C101 C 1.3629(8) 0.3591(3) 0.5718(8) 0.081(4) Uani 1 1 d . . . . .
C1 C 1.1388(8) 0.2371(3) 0.8259(8) 0.076(4) Uani 1 1 d . . . . .
O26 O 0.7305(6) 0.0319(3) 0.8329(8) 0.109(4) Uani 1 1 d . U . . .
C100 C 0.5706(8) 0.3904(3) 0.3555(7) 0.073(4) Uani 1 1 d . . . . .
C987 C 0.1204(8) 0.2588(3) 0.6541(8) 0.078(4) Uani 1 1 d . . . . .
C970 C 0.5775(8) 0.0247(3) 0.6733(9) 0.081(4) Uani 1 1 d . . . . .
C2 C 1.3744(8) 0.3424(3) 0.6353(7) 0.073(4) Uani 1 1 d . . . . .
C3 C 0.6076(10) 0.0112(3) 1.0669(10) 0.091(4) Uani 1 1 d . U . . .
C989 C 0.0457(10) 0.2263(3) 0.6732(13) 0.120(8) Uani 1 1 d . . . . .
C953 C 0.0049(7) -0.0834(4) 0.4122(9) 0.085(4) Uani 1 1 d . U . . .
C4 C 1.3303(9) 0.3180(3) 0.6992(9) 0.086(5) Uani 1 1 d . . . . .
C105 C 1.1126(9) -0.1654(4) 0.5593(8) 0.087(5) Uani 1 1 d . . . . .
C104 C 0.9878(8) -0.1643(4) 0.7196(8) 0.085(5) Uani 1 1 d . . . . .
C977 C 0.4802(8) 0.0702(3) 0.7676(9) 0.077(4) Uani 1 1 d . . . . .
C5 C 1.1772(7) -0.1907(3) 0.6714(8) 0.075(4) Uani 1 1 d . . . . .
C6 C 0.9740(8) -0.1199(3) 0.4620(8) 0.078(4) Uani 1 1 d . . . . .
C983 C 0.3663(11) 0.1123(3) 0.9548(10) 0.097(6) Uani 1 1 d . . . . .
C968 C 0.6063(8) 0.0476(3) 0.7019(10) 0.083(5) Uani 1 1 d . . . . .
C7 C 0.5789(9) 0.0646(3) 1.0884(9) 0.086(4) Uani 1 1 d . U . . .
C8 C 1.1161(7) -0.1785(3) 0.6567(8) 0.072(4) Uani 1 1 d . . . . .
C979 C 0.3162(9) 0.1067(3) 0.7064(10) 0.089(5) Uani 1 1 d . . . . .
C9 C 0.4869(9) 0.2381(4) 1.0497(8) 0.089(5) Uani 1 1 d . . . . .
C971 C 0.6489(9) -0.0028(3) 0.8008(8) 0.083(4) Uani 1 1 d . . . . .
C10 C 1.3193(7) 0.3310(3) 0.6414(7) 0.071(4) Uani 1 1 d . . . . .
C11 C 0.3593(10) 0.2124(4) 1.0678(11) 0.100(6) Uani 1 1 d . . . . .
C976 C 0.6473(10) 0.0657(3) 0.8631(11) 0.102(6) Uani 1 1 d . . . . .
C960 C 0.2440(9) -0.0700(4) 0.6443(8) 0.093(4) Uani 1 1 d . U . . .
C949 C -0.1885(8) -0.1126(3) 0.3561(7) 0.072(4) Uani 1 1 d . . . . .
C950 C -0.1385(9) -0.1279(3) 0.3329(7) 0.078(4) Uani 1 1 d . U . . .
C954 C -0.0029(7) -0.0658(4) 0.3638(9) 0.085(4) Uani 1 1 d . U . . .
C984 C 0.3236(15) 0.1232(4) 0.9824(13) 0.126(8) Uani 1 1 d . . . . .
C975 C 0.6202(10) 0.0787(4) 0.7889(13) 0.113(7) Uani 1 1 d . . . . .
C12 C 0.5550(8) 0.0545(3) 1.0233(8) 0.078(4) Uani 1 1 d . U . . .
C13 C 0.3075(11) 0.3431(3) 0.1742(8) 0.094(5) Uani 1 1 d . . . . .
C14 C 1.0820(8) 0.2531(3) 0.8036(12) 0.101(6) Uani 1 1 d . . . . .
C15 C 0.9826(7) -0.1311(3) 0.5134(8) 0.074(4) Uani 1 1 d . . . . .
C16 C 0.3478(9) 0.1920(3) 0.9085(9) 0.084(5) Uani 1 1 d . . . . .
C17 C 0.3861(8) 0.3116(3) 0.3656(8) 0.077(4) Uani 1 1 d . . . . .
C18 C 1.4389(8) 0.2847(3) 0.9204(10) 0.094(6) Uani 1 1 d . . . . .
C19 C 0.5669(8) 0.0279(3) 1.0146(8) 0.078(4) Uani 1 1 d . U . . .
C990 C 0.1323(10) 0.2080(4) 0.8311(10) 0.098(5) Uani 1 1 d . . . . .
C1A C 1.0657(10) -0.1908(4) 0.7996(9) 0.100(6) Uani 1 1 d . . . . .
C1B C 1.0840(7) -0.1783(3) 0.7069(8) 0.075(4) Uani 1 1 d . . . . .
C999 C 0.5659(8) 0.2348(3) 0.8749(8) 0.084(5) Uani 1 1 d . . . . .
C1C C 0.4824(13) 0.1949(4) 1.1068(9) 0.117(7) Uani 1 1 d . . . . .
C1D C 0.9663(7) 0.3311(3) 0.6117(9) 0.082(5) Uani 1 1 d . . . . .
C1E C 0.8148(8) 0.2936(3) 0.6617(9) 0.086(5) Uani 1 1 d . . . . .
C1F C 0.6673(11) 0.5015(4) 0.8556(12) 0.140(10) Uani 1 1 d . . . . .
C1G C 1.7224(14) 0.3388(7) 0.8444(17) 0.169(12) Uani 1 1 d . . . . .
C991 C 0.0979(10) 0.1938(3) 0.7619(13) 0.112(7) Uani 1 1 d . . . . .
C988 C 0.0542(8) 0.2491(4) 0.6419(9) 0.085(5) Uani 1 1 d . . . . .
C1H C 0.3401(9) 0.2201(3) 1.0039(9) 0.088(5) Uani 1 1 d . . . . .
C1I C 0.4962(11) 0.2243(4) 0.8623(10) 0.106(6) Uani 1 1 d . . . . .
C1J C 0.6284(8) 0.0491(4) 1.1369(9) 0.085(4) Uani 1 1 d . U . . .
C995 C 0.4760(10) 0.1595(3) 0.9557(9) 0.090(4) Uani 1 1 d . U . . .
C1K C 1.6148(9) 0.3293(4) 0.9174(10) 0.098(5) Uani 1 1 d . . . . .
C981 C 0.2138(9) 0.1291(3) 0.7283(11) 0.093(5) Uani 1 1 d . . . . .
C1L C 1.1024(10) -0.1915(4) 0.7618(9) 0.100(6) Uani 1 1 d . . . . .
C1M C 0.3433(9) 0.2040(3) 0.9553(11) 0.096(5) Uani 1 1 d . . . . .
C998 C 0.6018(10) 0.2475(5) 0.9391(9) 0.115(7) Uani 1 1 d . . . . .
C1N C 0.6082(11) 0.2102(4) 0.8660(12) 0.127(8) Uani 1 1 d . . . . .
C966 C 0.2432(13) 0.0313(7) 0.4874(13) 0.178(15) Uani 1 1 d . . . . .
C1O C 1.4518(10) 0.2754(4) 0.9737(9) 0.105(6) Uani 1 1 d . . . . .
C967 C 0.3249(11) 0.0067(5) 0.5857(11) 0.125(8) Uani 1 1 d . . . . .
C1P C 0.4930(9) 0.2263(4) 1.1050(9) 0.096(5) Uani 1 1 d . . . . .
C961 C 0.2074(11) -0.0850(4) 0.5773(9) 0.124(9) Uani 1 1 d . . . . .
C972 C 0.6736(8) 0.0216(3) 0.8302(11) 0.095(5) Uani 1 1 d . U . . .
C992 C 0.3536(9) 0.1680(3) 0.7024(10) 0.089(5) Uani 1 1 d . . . . .
C956 C -0.0400(8) -0.0756(4) 0.2967(9) 0.085(4) Uani 1 1 d . U . . .
C1Q C 1.4680(10) 0.2636(5) 1.0376(11) 0.121(8) Uani 1 1 d . . . . .
C1R C 1.4381(6) 0.3414(3) 0.6840(7) 0.065(3) Uani 1 1 d . . . . .
C1S C 0.5359(15) 0.0851(4) 1.1044(11) 0.130(9) Uani 1 1 d . . . . .
C958 C 0.1927(10) 0.0586(4) 0.8836(9) 0.104(6) Uani 1 1 d . . . . .
C1T C 1.0817(8) 0.2760(3) 0.7705(10) 0.088(5) Uani 1 1 d . . . . .
C1U C 1.1383(9) 0.2877(3) 0.6524(10) 0.094(5) Uani 1 1 d . . . . .
C997 C 0.6566(11) 0.1358(4) 0.9903(12) 0.118(6) Uani 1 1 d . U . . .
C1V C 0.2386(11) 0.2406(5) 0.4661(9) 0.118(7) Uani 1 1 d . . . . .
C980 C 0.2084(10) 0.1270(4) 0.6671(12) 0.100(6) Uani 1 1 d . . . . .
C959 C -0.0841(8) -0.1293(3) 0.5899(8) 0.082(4) Uani 1 1 d . . . . .
C985 C 0.2156(15) 0.1385(4) 0.9788(15) 0.135(7) Uani 1 1 d . U . . .
C962 C 0.1854(16) -0.0672(4) 0.5243(10) 0.141(10) Uani 1 1 d . . . . .
C1W C 0.4627(14) 0.1350(6) 0.6237(13) 0.138(9) Uani 1 1 d . . . . .
C993 C 0.3791(11) 0.1596(3) 0.6540(9) 0.101(6) Uani 1 1 d . . . . .
C1X C 0.5107(9) 0.0682(3) 0.9732(9) 0.084(5) Uani 1 1 d . . . . .
C982 C 0.2544(11) 0.1147(3) 0.6520(9) 0.098(6) Uani 1 1 d . . . . .
C1Y C 0.7592(11) 0.4689(5) 0.9037(10) 0.127(8) Uani 1 1 d . . . . .
C994 C 0.4360(10) 0.1477(4) 0.6725(10) 0.103(6) Uani 1 1 d . . . . .
C1Z C 0.6406(10) 0.0231(4) 1.1226(10) 0.100(5) Uani 1 1 d . U . . .
C986 C 0.2043(19) 0.1195(6) 1.0124(19) 0.185(12) Uani 1 1 d . U . . .
C20 C 1.5536(9) 0.3170(4) 0.9073(9) 0.092(5) Uani 1 1 d . . . . .
C996 C 0.5447(11) 0.1520(3) 0.9933(11) 0.113(5) Uani 1 1 d . U . . .
C963 C 0.1331(11) -0.0961(5) 0.5740(11) 0.123(8) Uani 1 1 d . . . . .
C973 C 0.7741(14) 0.0141(6) 0.816(2) 0.180(13) Uani 1 1 d . U . . .
C21 C 0.3996(15) 0.1892(4) 1.0912(12) 0.128(8) Uani 1 1 d . . . . .
O4AA O -0.2293(5) -0.0788(2) 0.2533(5) 0.078(3) Uani 1 1 d . . . . .
O8 O 0.0027(6) 0.2673(2) 0.6117(7) 0.104(4) Uani 1 1 d . . . . .
O3AA O 0.5114(7) 0.2286(3) 1.2159(5) 0.109(4) Uani 1 1 d . . . . .
O10 O 0.3260(9) 0.2744(3) 1.1381(7) 0.127(5) Uani 1 1 d . . . . .
O11 O 1.0247(7) 0.2424(3) 0.8009(8) 0.118(5) Uani 1 1 d . . . . .
C22 C 1.3178(9) 0.3831(3) 0.5718(10) 0.095(6) Uani 1 1 d . . . . .
C23 C -0.0765(8) -0.0971(3) 0.2884(8) 0.079(4) Uani 1 1 d . U . . .
C24 C 1.3207(10) 0.3402(4) 0.5078(8) 0.098(5) Uani 1 1 d . . . . .
C25 C 1.2062(8) -0.1893(4) 0.6296(10) 0.092(5) Uani 1 1 d . . . . .
C26 C 0.4773(11) 0.2680(3) 1.1506(8) 0.101(6) Uani 1 1 d . . . . .
C27 C 0.3252(8) 0.2475(3) 0.9878(9) 0.089(5) Uani 1 1 d . . . . .
C28 C 1.4276(8) 0.3694(3) 0.5668(8) 0.081(4) Uani 1 1 d . . . . .
C29 C 1.3413(12) 0.2939(4) 1.0257(10) 0.108(6) Uani 1 1 d . . . . .
C2A C -0.2434(12) -0.0609(4) 0.1961(10) 0.114(7) Uani 1 1 d . . . . .
C2B C 1.1736(8) -0.1761(4) 0.5703(8) 0.088(5) Uani 1 1 d . . . . .
C2C C 0.3268(10) 0.2655(4) 1.0359(8) 0.095(5) Uani 1 1 d . . . . .
C2D C 1.2780(10) -0.2035(4) 0.6461(12) 0.109(5) Uani 1 1 d . U . . .
C2E C 0.3516(11) 0.2293(6) 1.1126(10) 0.126(9) Uani 1 1 d . . . . .
C2F C 1.4604(9) 0.2777(4) 1.0890(8) 0.089(5) Uani 1 1 d . . . . .
C2G C 1.4162(14) 0.3017(4) 1.0698(10) 0.128(8) Uani 1 1 d . . . . .
C2H C 0.3343(10) 0.2562(4) 1.0946(11) 0.100(6) Uani 1 1 d . . . . .
C2I C 1.0069(11) -0.1775(4) 0.7746(10) 0.108(7) Uani 1 1 d . . . . .
C2J C 0.4960(12) 0.2414(4) 1.1578(8) 0.106(6) Uani 1 1 d . . . . .
C2K C 0.6616(11) 0.0198(4) 0.6348(13) 0.125(8) Uani 1 1 d . . . . .
C2L C 1.0919(16) -0.2040(6) 0.8594(15) 0.171(11) Uiso 1 1 d D . . . .
C2M C 1.3268(12) -0.1906(8) 0.7080(16) 0.191(12) Uani 1 1 d . U . . .
C2N C 0.5264(15) 0.2435(6) 1.2751(10) 0.146(10) Uani 1 1 d . . . . .
C2O C -0.0592(11) -0.0712(5) 0.1865(9) 0.115(7) Uani 1 1 d . . . . .
C2P C 0.1164(13) -0.0867(5) 0.8762(12) 0.121(7) Uani 1 1 d . U . . .
C2Q C -0.0667(10) 0.2586(5) 0.5913(14) 0.148(10) Uani 1 1 d . . . . .
C2R C 1.6677(12) 0.3834(5) 0.840(2) 0.200(18) Uani 1 1 d . . . . .
C2S C 0.6605(14) 0.1103(5) 1.0183(16) 0.183(12) Uani 1 1 d . U . . .
C2T C 0.1407(17) 0.1419(6) 0.9128(18) 0.165(9) Uani 1 1 d . U . . .
C2U C 0.6909(12) 0.1576(4) 1.0286(14) 0.141(8) Uani 1 1 d . U . . .
C2V C 0.2267(17) 0.1645(5) 0.9973(19) 0.186(12) Uani 1 1 d . U . . .
C2W C 0.9660(10) 0.2604(5) 0.7837(17) 0.158(12) Uani 1 1 d . . . . .
C2X C 1.7293(16) 0.3592(7) 0.9481(12) 0.191(16) Uani 1 1 d . . . . .
C2Y C 0.6925(13) 0.1333(6) 0.9396(18) 0.167(9) Uani 1 1 d . U . . .
C2Z C 0.1308(18) -0.1002(7) 0.9356(17) 0.171(11) Uiso 1 1 d . U . . .
C31 C 1.2738(17) -0.2297(5) 0.655(2) 0.194(12) Uani 1 1 d . U . . .
O5AA O 0.3505(5) 0.2403(2) 0.7455(6) 0.086(3) Uani 1 1 d . . . . .
C34 C 0.3035(9) 0.0444(4) 0.8807(8) 0.095(6) Uani 1 1 d . . . . .
C0AA C 1.3012(11) -0.1979(5) 0.5916(13) 0.127(7) Uani 1 1 d . U . . .
C35 C 0.1469(11) 0.1389(5) 0.6066(13) 0.136(9) Uani 1 1 d . . . . .
C36 C 0.0916(15) 0.1452(7) 0.6319(17) 0.171(12) Uani 1 1 d . . . . .
C37 C 0.1180(15) 0.1173(6) 0.5570(14) 0.183(15) Uani 1 1 d . . . . .
C38 C 0.324(3) 0.2631(6) 1.1962(18) 0.24(2) Uani 1 1 d . . . . .
C39 C 0.5289(18) 0.1271(7) 0.6507(18) 0.195(16) Uani 1 1 d . . . . .
C3A C 0.418(2) 0.1080(6) 0.597(2) 0.208(18) Uani 1 1 d . . . . .
C3B C 0.1732(16) 0.1618(5) 0.5829(15) 0.168(13) Uani 1 1 d . . . . .
C3C C 0.4406(18) 0.1536(7) 0.5696(14) 0.183(14) Uani 1 1 d . . . . .
C1AA C 0.4465(9) -0.0168(3) 0.8387(7) 0.079(4) Uani 1 1 d . . . . .
C2AA C 0.7289(11) 0.0190(5) 1.2324(12) 0.134(9) Uani 1 1 d . . . . .
C3AA C 0.5047(15) 0.0462(5) 1.2649(11) 0.145(10) Uani 1 1 d . . . . .
C63 C 1.1491(18) -0.1886(8) 0.908(2) 0.229(18) Uiso 1 1 d D . . . .
C113 C 1.118(3) -0.2285(12) 0.838(4) 0.53(7) Uiso 1 1 d D . . . .
C349 C 1.0386(18) -0.2108(9) 0.884(2) 0.238(19) Uiso 1 1 d D . . . .
C274 C 0.106(2) -0.1165(10) 0.835(2) 0.236(19) Uiso 1 1 d . U . A 2

loop_
_atom_site_aniso_label
_atom_site_aniso_U_11
_atom_site_aniso_U_22
_atom_site_aniso_U_33
_atom_site_aniso_U_23
_atom_site_aniso_U_13
_atom_site_aniso_U_12
Pt1 0.0487(3) 0.0753(3) 0.0561(3) -0.0092(2) 0.0206(2) 0.0086(2)
Pt2 0.0744(4) 0.0694(3) 0.0595(3) -0.0053(2) 0.0308(3) -0.0116(3)
Pt3 0.0552(3) 0.0794(4) 0.0777(3) 0.0163(3) 0.0327(3) -0.0022(3)
Pt4 0.0495(3) 0.0854(4) 0.0671(3) -0.0094(3) 0.0222(2) -0.0112(3)
Pt5 0.0723(4) 0.0474(3) 0.0990(4) 0.0007(3) 0.0381(3) 0.0026(2)
Pt6 0.0782(4) 0.0478(3) 0.0936(4) 0.0033(3) 0.0462(3) 0.0015(2)
Pt7 0.0663(3) 0.0745(4) 0.0769(4) 0.0106(3) 0.0223(3) -0.0131(3)
Pt8 0.0570(3) 0.0805(4) 0.0785(4) 0.0008(3) 0.0342(3) 0.0132(3)
N67 0.065(7) 0.082(8) 0.093(9) 0.008(7) 0.039(7) 0.005(6)
N68 0.043(6) 0.105(9) 0.080(8) 0.004(7) 0.027(6) -0.006(6)
C89 0.060(9) 0.130(14) 0.063(9) -0.007(9) 0.027(8) -0.003(9)
C146 0.104(11) 0.095(11) 0.065(8) 0.008(7) 0.017(8) 0.029(9)
C175 0.066(9) 0.076(9) 0.060(8) 0.009(7) 0.008(7) -0.016(7)
C232 0.054(7) 0.074(8) 0.054(7) -0.003(6) 0.020(6) -0.016(6)
N266 0.089(8) 0.067(7) 0.069(7) -0.006(5) 0.034(6) 0.008(6)
C281 0.049(8) 0.080(9) 0.070(9) -0.020(7) 0.007(7) -0.012(7)
C282 0.079(9) 0.112(12) 0.068(9) -0.016(8) 0.010(7) 0.027(8)
C283 0.082(11) 0.095(11) 0.080(10) -0.012(8) 0.035(9) -0.026(9)
C336 0.052(8) 0.053(7) 0.079(9) 0.006(6) 0.004(7) -0.009(6)
C377 0.057(8) 0.076(9) 0.050(7) 0.007(6) 0.012(6) -0.007(6)
N392 0.075(8) 0.079(8) 0.068(7) -0.018(6) 0.037(6) -0.018(6)
C408 0.093(11) 0.072(9) 0.051(7) -0.013(6) 0.034(7) -0.019(8)
C427 0.044(7) 0.082(9) 0.057(7) 0.003(6) 0.015(6) -0.006(6)
C472 0.071(9) 0.071(9) 0.060(8) -0.003(6) 0.021(7) 0.008(7)
C492 0.065(8) 0.083(10) 0.077(8) -0.003(7) 0.019(7) 0.004(7)
C607 0.059(9) 0.058(9) 0.138(17) -0.005(9) 0.002(10) -0.006(7)
C646 0.070(10) 0.079(10) 0.111(13) -0.005(9) 0.054(10) -0.011(8)
C666 0.075(12) 0.116(15) 0.101(14) 0.013(12) 0.015(11) -0.011(11)
C687 0.065(9) 0.081(9) 0.065(8) 0.005(7) 0.024(7) 0.005(7)
C694 0.084(11) 0.079(10) 0.078(10) -0.019(8) 0.028(9) -0.014(8)
C716 0.093(10) 0.073(9) 0.078(8) 0.000(6) 0.048(7) 0.022(7)
C742 0.100(14) 0.094(13) 0.149(19) 0.001(12) 0.069(14) -0.028(11)
C796 0.127(15) 0.109(13) 0.083(11) 0.018(9) 0.070(11) 0.005(11)
C801 0.049(8) 0.090(10) 0.071(9) -0.015(7) 0.020(7) -0.025(7)
C816 0.044(7) 0.065(8) 0.086(10) 0.015(7) 0.033(7) 0.000(6)
N9 0.080(9) 0.081(8) 0.077(7) -0.006(6) 0.056(7) -0.004(6)
N10 0.057(7) 0.060(7) 0.089(8) 0.010(6) 0.022(7) -0.005(5)
N12 0.076(8) 0.077(8) 0.063(7) 0.013(6) 0.016(7) -0.003(6)
C805 0.039(6) 0.075(9) 0.058(7) -0.015(6) 0.022(6) -0.001(6)
C809 0.046(7) 0.077(9) 0.050(6) -0.004(6) 0.021(5) 0.002(6)
C846 0.052(7) 0.068(8) 0.051(7) 0.015(6) 0.027(6) 0.009(6)
C825 0.061(8) 0.056(7) 0.073(8) 0.007(6) 0.036(7) 0.003(6)
N19 0.049(6) 0.062(6) 0.057(6) -0.016(5) 0.013(5) 0.003(5)
C843 0.049(7) 0.082(9) 0.061(8) -0.011(6) 0.032(6) -0.003(6)
C829 0.080(10) 0.094(11) 0.055(8) -0.006(7) 0.040(8) 0.011(8)
C806 0.037(6) 0.067(8) 0.073(8) -0.016(6) 0.020(6) -0.004(5)
C855 0.065(9) 0.061(8) 0.080(9) 0.001(7) 0.036(8) 0.005(6)
C840 0.043(7) 0.088(10) 0.074(9) -0.016(7) 0.024(7) 0.003(6)
C835 0.061(8) 0.060(7) 0.071(8) -0.018(6) 0.033(7) 0.005(6)
C810 0.063(8) 0.078(9) 0.069(8) -0.016(7) 0.034(7) -0.016(7)
N33 0.071(8) 0.063(7) 0.067(7) 0.005(5) 0.024(6) -0.010(5)
C847 0.048(7) 0.085(10) 0.057(7) 0.003(6) 0.029(6) 0.010(6)
C837 0.040(7) 0.089(10) 0.065(8) -0.022(7) 0.019(6) -0.002(6)
N41 0.064(7) 0.089(8) 0.080(8) 0.003(6) 0.042(7) -0.010(6)
C831 0.078(10) 0.070(9) 0.081(10) -0.027(7) 0.039(8) -0.004(7)
C838 0.034(6) 0.086(9) 0.054(7) -0.012(6) 0.013(5) -0.004(6)
C824 0.062(8) 0.057(7) 0.085(10) 0.010(7) 0.037(8) 0.020(6)
C833 0.062(8) 0.086(10) 0.058(8) -0.017(7) 0.021(7) 0.011(7)
C817 0.067(9) 0.077(9) 0.073(9) 0.002(7) 0.043(8) -0.015(7)
C807 0.046(7) 0.064(8) 0.059(7) -0.002(6) 0.022(6) 0.002(6)
C845 0.050(8) 0.080(9) 0.063(8) 0.014(7) 0.028(6) 0.011(6)
C842 0.061(8) 0.104(11) 0.048(7) -0.010(7) 0.011(7) 0.011(8)
C808 0.046(7) 0.066(8) 0.058(7) -0.009(6) 0.025(6) 0.000(6)
C828 0.064(8) 0.065(8) 0.067(8) -0.011(6) 0.027(7) 0.011(7)
C811 0.058(8) 0.072(9) 0.098(11) 0.006(8) 0.044(8) -0.005(7)
C832 0.084(10) 0.069(9) 0.069(9) -0.027(7) 0.028(8) 0.026(8)
C827 0.064(9) 0.069(9) 0.099(11) -0.007(8) 0.047(8) 0.003(7)
C826 0.075(9) 0.069(8) 0.073(9) -0.002(7) 0.045(8) -0.002(7)
C844 0.059(8) 0.084(9) 0.046(7) 0.002(6) 0.021(6) 0.016(7)
C852 0.051(8) 0.079(10) 0.087(10) 0.027(8) 0.023(7) 0.004(7)
C836 0.043(7) 0.083(9) 0.043(6) -0.011(6) 0.016(5) 0.004(6)
C818 0.071(9) 0.077(9) 0.073(9) 0.006(7) 0.034(8) -0.024(7)
C848 0.071(9) 0.081(10) 0.071(9) 0.018(7) 0.035(8) -0.002(7)
C802 0.059(8) 0.093(11) 0.041(6) -0.011(6) 0.012(6) -0.018(7)
C841 0.042(7) 0.114(12) 0.062(8) -0.025(8) 0.010(6) 0.008(7)
C813 0.125(16) 0.078(11) 0.103(13) -0.007(9) 0.050(12) -0.040(10)
C853 0.064(9) 0.089(10) 0.080(9) 0.020(8) 0.041(8) 0.004(7)
C856 0.054(8) 0.086(10) 0.068(9) 0.000(7) 0.019(7) -0.001(7)
C820 0.069(10) 0.086(11) 0.075(10) 0.005(8) 0.006(8) -0.025(8)
C834 0.052(9) 0.090(11) 0.105(12) -0.013(9) 0.040(9) -0.003(7)
C823 0.063(9) 0.079(9) 0.073(9) 0.018(7) 0.042(7) 0.005(7)
C812 0.077(11) 0.108(13) 0.065(9) 0.014(8) 0.028(8) -0.003(9)
C821 0.045(8) 0.099(11) 0.090(10) -0.005(9) 0.029(8) -0.004(7)
C804 0.054(7) 0.067(8) 0.060(7) -0.018(6) 0.023(6) -0.014(6)
C839 0.040(7) 0.098(11) 0.083(9) -0.035(8) 0.026(7) -0.005(7)
C803 0.053(8) 0.103(11) 0.045(7) -0.029(7) 0.015(6) -0.011(7)
C849 0.069(9) 0.074(9) 0.091(10) 0.017(8) 0.036(8) 0.010(7)
C850 0.086(11) 0.071(9) 0.081(10) 0.009(7) 0.033(9) 0.008(8)
C814 0.084(11) 0.074(10) 0.093(11) -0.001(8) 0.048(9) -0.020(8)
C857 0.091(12) 0.093(11) 0.078(10) -0.009(8) 0.037(10) -0.030(9)
C854 0.066(9) 0.081(10) 0.069(9) 0.003(7) 0.020(8) -0.014(7)
C851 0.064(9) 0.099(12) 0.052(7) 0.010(7) 0.024(7) -0.004(8)
C819 0.064(9) 0.090(10) 0.062(8) 0.028(7) 0.019(7) -0.006(7)
C822 0.084(11) 0.078(10) 0.098(11) 0.026(8) 0.055(10) 0.008(8)
C815 0.062(8) 0.078(9) 0.059(8) -0.003(7) 0.026(7) -0.019(7)
C830 0.080(10) 0.086(11) 0.060(8) -0.003(7) 0.013(8) 0.014(9)
C861 0.056(8) 0.098(12) 0.055(7) -0.018(7) 0.015(6) -0.013(8)
C858 0.151(18) 0.135(16) 0.076(11) -0.035(10) 0.070(12) -0.080(14)
C862 0.078(10) 0.090(11) 0.059(8) -0.015(7) 0.038(8) -0.007(8)
C859 0.095(12) 0.100(12) 0.067(9) -0.032(8) 0.034(9) -0.015(10)
C860 0.051(8) 0.091(10) 0.063(8) -0.010(7) 0.021(7) 0.000(7)
O1 0.051(5) 0.072(6) 0.097(7) -0.009(5) 0.046(5) -0.002(4)
O2 0.111(8) 0.076(6) 0.074(6) -0.007(5) 0.050(6) -0.013(6)
O3 0.066(6) 0.081(6) 0.077(6) -0.005(5) 0.027(5) -0.007(5)
O5 0.097(9) 0.102(9) 0.143(11) 0.020(8) 0.077(8) 0.001(7)
O6 0.059(5) 0.050(5) 0.100(7) 0.008(5) 0.035(5) 0.008(4)
N7 0.070(8) 0.062(7) 0.089(8) -0.012(6) 0.049(7) -0.007(5)
N8 0.081(9) 0.062(7) 0.105(10) 0.002(6) 0.063(8) -0.006(6)
O9 0.069(6) 0.104(8) 0.091(7) -0.009(6) 0.053(6) -0.012(5)
C874 0.038(6) 0.068(8) 0.072(8) -0.017(6) 0.025(6) 0.005(6)
O12 0.050(6) 0.090(7) 0.101(8) 0.006(6) 0.020(5) 0.003(5)
O14 0.084(8) 0.110(9) 0.074(7) -0.025(6) 0.018(6) -0.031(6)
C895 0.080(10) 0.054(7) 0.099(11) -0.010(7) 0.055(9) -0.012(7)
C881 0.084(10) 0.084(10) 0.049(8) 0.008(7) 0.007(7) -0.034(8)
N21 0.074(8) 0.037(5) 0.088(9) 0.005(5) 0.025(7) 0.005(5)
C894 0.068(9) 0.064(8) 0.078(9) 0.005(7) 0.030(8) 0.005(7)
C876 0.050(7) 0.097(10) 0.044(6) -0.010(6) 0.026(6) -0.015(7)
C928 0.087(11) 0.081(11) 0.084(10) -0.005(8) 0.040(9) 0.027(8)
C941 0.094(12) 0.109(13) 0.069(9) 0.006(9) 0.051(9) 0.027(10)
C937 0.080(10) 0.071(9) 0.107(12) 0.011(9) 0.043(9) 0.009(8)
C929 0.050(8) 0.081(10) 0.118(13) -0.011(9) 0.021(9) 0.018(7)
C870 0.038(6) 0.074(8) 0.064(8) -0.010(6) 0.018(6) -0.003(6)
C871 0.049(8) 0.072(9) 0.084(10) -0.006(7) 0.025(7) -0.009(6)
C916 0.053(8) 0.068(9) 0.095(10) -0.013(7) 0.034(8) 0.005(7)
C945 0.079(10) 0.061(8) 0.069(9) 0.002(6) 0.029(8) -0.013(7)
C944 0.112(14) 0.056(9) 0.134(15) -0.001(9) 0.081(13) -0.008(9)
C879 0.099(13) 0.140(18) 0.057(9) -0.022(10) 0.033(9) -0.036(12)
C938 0.066(9) 0.057(7) 0.078(9) -0.001(6) 0.035(7) -0.001(6)
C902 0.058(10) 0.101(13) 0.152(18) -0.033(12) 0.039(11) -0.009(9)
C887 0.065(9) 0.073(9) 0.090(11) 0.014(8) 0.024(9) -0.002(7)
C921 0.076(8) 0.036(6) 0.112(10) 0.014(6) 0.040(7) 0.008(6)
C903 0.077(10) 0.126(15) 0.075(10) -0.025(10) 0.027(8) 0.017(10)
N57 0.080(8) 0.044(6) 0.100(7) -0.007(6) 0.026(6) -0.004(5)
C913 0.046(8) 0.114(13) 0.096(12) 0.031(10) 0.015(8) 0.014(8)
C932 0.116(14) 0.060(9) 0.112(13) -0.011(8) 0.070(12) -0.022(9)
C885 0.054(8) 0.065(8) 0.074(9) 0.020(7) 0.022(7) 0.011(6)
C919 0.057(10) 0.163(19) 0.079(11) 0.001(11) 0.018(9) -0.035(11)
C943 0.105(12) 0.057(8) 0.092(10) -0.013(7) 0.061(10) -0.025(8)
C891 0.033(7) 0.101(12) 0.152(17) 0.038(11) 0.029(9) -0.005(7)
C898 0.056(8) 0.078(9) 0.059(8) -0.013(7) 0.011(7) 0.016(7)
C935 0.073(10) 0.081(10) 0.080(10) -0.021(8) 0.026(8) -0.005(8)
C905 0.081(11) 0.113(14) 0.065(9) -0.031(9) 0.016(8) -0.005(10)
C880 0.120(14) 0.058(9) 0.075(10) 0.001(7) 0.042(10) -0.020(9)
C917 0.097(12) 0.058(8) 0.095(11) 0.002(7) 0.055(10) -0.009(8)
C924 0.128(15) 0.048(8) 0.18(2) 0.021(10) 0.119(16) 0.021(9)
C888 0.067(9) 0.086(11) 0.088(11) 0.016(8) 0.030(8) 0.004(8)
C904 0.044(7) 0.083(9) 0.051(7) -0.015(6) 0.007(6) 0.006(6)
C914 0.074(10) 0.061(8) 0.109(13) 0.012(8) 0.033(9) -0.014(7)
C939 0.078(10) 0.072(9) 0.111(12) 0.007(8) 0.065(10) 0.011(8)
C875 0.053(8) 0.088(10) 0.051(7) -0.015(6) 0.020(6) -0.010(7)
C886 0.048(8) 0.110(12) 0.065(9) 0.012(8) 0.010(7) 0.000(8)
C918 0.058(9) 0.088(11) 0.105(12) 0.018(9) 0.017(9) -0.001(8)
C934 0.087(12) 0.061(9) 0.130(15) -0.023(10) 0.063(12) -0.017(8)
C863 0.062(8) 0.071(9) 0.065(8) -0.018(7) 0.022(7) 0.008(7)
C923 0.079(8) 0.045(8) 0.153(12) 0.011(9) 0.020(8) -0.003(7)
C877 0.068(10) 0.113(13) 0.056(9) -0.007(8) 0.018(8) -0.008(9)
C893 0.055(8) 0.089(10) 0.088(10) -0.021(8) 0.029(8) -0.030(7)
C872 0.059(9) 0.116(13) 0.093(11) 0.016(10) 0.032(8) -0.013(9)
C927 0.063(9) 0.053(8) 0.112(12) -0.010(8) 0.033(9) 0.001(6)
C890 0.082(12) 0.075(11) 0.140(16) 0.010(10) 0.028(11) -0.027(9)
C910 0.061(9) 0.105(12) 0.067(9) 0.004(8) 0.033(7) -0.011(8)
C900 0.038(7) 0.105(11) 0.065(8) -0.023(8) -0.002(6) 0.014(7)
C912 0.036(6) 0.072(8) 0.074(8) 0.025(6) 0.025(6) 0.008(6)
C869 0.086(11) 0.082(10) 0.107(13) 0.003(9) 0.062(11) -0.001(8)
C878 0.128(17) 0.090(13) 0.073(11) -0.005(9) 0.024(11) -0.008(12)
C933 0.102(15) 0.076(11) 0.150(19) 0.005(11) 0.070(14) 0.004(10)
C926 0.095(13) 0.054(8) 0.112(12) -0.014(8) 0.059(11) -0.017(8)
C940 0.052(7) 0.059(7) 0.062(7) 0.007(6) 0.024(6) 0.003(6)
C936 0.128(14) 0.057(8) 0.084(10) -0.013(7) 0.066(10) 0.002(8)
C925 0.046(7) 0.055(8) 0.107(12) -0.002(7) 0.019(8) 0.013(6)
C911 0.049(7) 0.068(8) 0.072(8) 0.010(6) 0.023(7) 0.011(6)
C865 0.068(9) 0.072(9) 0.129(13) -0.020(9) 0.069(10) -0.005(7)
C867 0.068(9) 0.064(8) 0.094(11) -0.009(7) 0.043(8) 0.001(7)
C899 0.075(11) 0.120(13) 0.089(11) 0.015(10) 0.060(10) 0.036(10)
C915 0.080(11) 0.051(7) 0.088(10) 0.012(7) 0.040(8) 0.001(7)
C942 0.079(10) 0.060(9) 0.143(15) -0.004(9) 0.065(11) 0.017(8)
C907 0.062(9) 0.089(10) 0.045(7) 0.021(6) 0.017(6) -0.007(7)
O121 0.063(9) 0.105(12) 0.141(15) -0.034(10) 0.025(9) -0.005(8)
C922 0.070(8) 0.040(7) 0.154(12) 0.000(8) 0.028(9) -0.014(6)
C873 0.055(9) 0.126(10) 0.085(10) 0.006(8) 0.017(8) -0.014(9)
C892 0.044(8) 0.109(12) 0.084(10) 0.022(8) 0.033(7) -0.010(8)
C896 0.070(10) 0.077(10) 0.072(9) -0.001(7) 0.009(8) -0.001(8)
C884 0.078(10) 0.058(8) 0.102(12) 0.012(8) 0.042(9) 0.004(7)
C909 0.045(7) 0.087(11) 0.078(9) 0.032(8) 0.019(7) -0.004(7)
C931 0.083(11) 0.037(6) 0.110(12) -0.012(7) 0.053(10) -0.010(6)
C920 0.074(9) 0.048(7) 0.090(10) 0.006(6) 0.040(8) 0.017(6)
C908 0.057(9) 0.120(13) 0.068(9) 0.048(9) 0.026(7) 0.008(8)
C930 0.092(12) 0.049(8) 0.133(15) 0.007(8) 0.066(12) 0.001(8)
C883 0.099(12) 0.073(10) 0.071(9) -0.010(8) 0.021(9) 0.006(9)
C889 0.063(10) 0.124(15) 0.111(13) 0.013(11) 0.042(10) -0.008(10)
C897 0.114(15) 0.097(12) 0.080(11) -0.017(9) 0.022(11) -0.017(11)
C864 0.106(14) 0.108(13) 0.130(15) -0.009(12) 0.088(13) -0.005(11)
C906 0.112(15) 0.18(2) 0.058(9) -0.014(11) 0.037(10) 0.004(14)
C866 0.063(9) 0.072(9) 0.084(10) -0.004(7) 0.031(8) 0.002(7)
C901 0.075(10) 0.120(14) 0.097(12) 0.001(10) 0.055(10) 0.002(9)
O1AA 0.111(9) 0.102(9) 0.146(11) 0.018(8) 0.094(9) 0.040(7)
N5 0.061(7) 0.085(8) 0.079(8) 0.010(6) 0.029(6) 0.012(6)
N6 0.066(8) 0.093(9) 0.092(9) -0.003(7) 0.052(7) 0.006(6)
C952 0.076(9) 0.092(9) 0.088(8) -0.006(8) 0.046(7) 0.025(7)
O2AA 0.131(11) 0.138(11) 0.058(7) -0.017(7) 0.021(7) 0.011(9)
C102 0.054(8) 0.055(8) 0.095(10) -0.007(7) 0.019(7) 0.000(6)
C951 0.088(9) 0.076(9) 0.080(8) 0.003(6) 0.041(7) 0.032(6)
C964 0.083(11) 0.082(10) 0.083(10) -0.028(8) 0.027(9) -0.002(8)
C947 0.054(8) 0.068(8) 0.072(9) -0.010(7) 0.021(7) 0.013(6)
O0AA 0.092(8) 0.130(10) 0.098(9) 0.008(8) 0.049(7) -0.012(7)
C946 0.060(9) 0.073(9) 0.085(10) 0.001(8) 0.029(8) 0.007(7)
C957 0.049(8) 0.101(11) 0.058(8) -0.019(7) 0.018(7) -0.013(7)
C948 0.048(7) 0.080(10) 0.090(10) -0.008(8) 0.029(7) 0.010(7)
C978 0.060(8) 0.053(8) 0.091(10) 0.002(7) 0.030(8) -0.002(6)
C103 0.095(12) 0.070(10) 0.130(15) 0.002(9) 0.063(11) 0.007(8)
O23 0.110(10) 0.118(10) 0.122(10) 0.036(8) 0.030(8) 0.010(8)
C101 0.066(9) 0.103(12) 0.074(9) -0.013(8) 0.028(8) -0.006(8)
C1 0.078(10) 0.068(9) 0.090(10) 0.016(8) 0.043(9) 0.002(8)
O26 0.084(8) 0.106(9) 0.169(12) 0.013(8) 0.083(9) 0.001(6)
C100 0.084(10) 0.059(8) 0.079(9) -0.006(7) 0.034(8) -0.008(7)
C987 0.059(9) 0.076(10) 0.096(11) 0.012(8) 0.026(8) 0.012(7)
C970 0.076(10) 0.084(11) 0.111(12) -0.001(9) 0.067(10) 0.007(8)
C2 0.074(10) 0.085(10) 0.064(8) 0.002(7) 0.032(8) 0.019(8)
C3 0.092(11) 0.073(9) 0.110(10) 0.018(7) 0.041(8) -0.004(8)
C989 0.089(13) 0.060(10) 0.20(2) -0.028(12) 0.050(14) 0.015(9)
C953 0.047(8) 0.117(10) 0.099(9) 0.006(8) 0.037(7) 0.021(7)
C4 0.077(11) 0.071(10) 0.106(13) 0.005(9) 0.031(10) -0.006(8)
C105 0.092(12) 0.109(12) 0.077(10) 0.008(8) 0.052(9) 0.038(10)
C104 0.059(9) 0.116(13) 0.087(11) 0.017(9) 0.038(8) 0.013(8)
C977 0.060(9) 0.061(8) 0.112(12) 0.006(8) 0.036(9) 0.004(7)
C5 0.059(9) 0.079(9) 0.099(11) 0.015(8) 0.042(8) 0.016(7)
C6 0.076(10) 0.074(9) 0.102(12) 0.017(8) 0.055(9) 0.040(8)
C983 0.158(18) 0.049(8) 0.120(15) -0.005(8) 0.093(14) -0.003(9)
C968 0.061(9) 0.071(10) 0.127(14) 0.010(9) 0.048(10) 0.006(7)
C7 0.091(11) 0.076(9) 0.093(9) 0.007(7) 0.038(9) -0.007(7)
C8 0.064(9) 0.073(9) 0.085(10) 0.021(7) 0.037(8) 0.016(7)
C979 0.079(11) 0.077(10) 0.123(15) 0.017(10) 0.053(11) 0.018(8)
C9 0.084(11) 0.117(14) 0.079(10) 0.044(10) 0.045(9) 0.028(10)
C971 0.092(12) 0.080(10) 0.085(10) 0.003(8) 0.045(9) 0.018(9)
C10 0.065(9) 0.081(10) 0.059(8) 0.000(7) 0.016(7) -0.011(7)
C11 0.108(14) 0.082(12) 0.126(16) -0.017(11) 0.063(13) -0.024(10)
C976 0.098(14) 0.072(11) 0.142(17) -0.020(11) 0.055(13) -0.018(9)
C960 0.082(9) 0.101(12) 0.073(8) 0.000(8) 0.008(8) 0.041(8)
C949 0.089(10) 0.064(8) 0.075(9) -0.018(7) 0.045(8) -0.011(7)
C950 0.105(10) 0.077(9) 0.067(8) -0.005(7) 0.050(8) 0.017(7)
C954 0.042(7) 0.124(10) 0.093(9) 0.006(7) 0.033(7) 0.004(7)
C984 0.18(3) 0.070(11) 0.18(2) 0.012(13) 0.13(2) -0.004(13)
C975 0.084(12) 0.073(11) 0.19(2) -0.004(13) 0.070(15) -0.009(9)
C12 0.068(9) 0.073(8) 0.091(8) 0.004(7) 0.029(8) -0.007(7)
C13 0.133(16) 0.088(11) 0.059(9) -0.013(8) 0.036(10) -0.021(10)
C14 0.062(10) 0.064(10) 0.18(2) 0.015(11) 0.056(12) 0.000(8)
C15 0.060(9) 0.081(10) 0.091(11) -0.002(8) 0.040(8) 0.019(7)
C16 0.090(12) 0.052(8) 0.103(12) -0.018(8) 0.029(10) -0.014(7)
C17 0.070(9) 0.085(10) 0.076(9) -0.015(8) 0.030(8) -0.003(8)
C18 0.051(9) 0.081(10) 0.119(15) 0.023(10) 0.003(9) -0.031(7)
C19 0.074(9) 0.075(8) 0.091(9) 0.007(6) 0.039(7) -0.001(7)
C990 0.112(14) 0.082(11) 0.113(14) 0.011(10) 0.058(12) -0.017(10)
C1A 0.091(13) 0.123(15) 0.092(12) 0.035(11) 0.042(11) 0.029(11)
C1B 0.063(9) 0.086(10) 0.083(10) 0.020(8) 0.038(8) 0.007(7)
C999 0.083(11) 0.085(11) 0.084(11) 0.024(8) 0.031(9) -0.023(9)
C1C 0.16(2) 0.082(12) 0.077(11) 0.026(9) 0.014(12) 0.002(13)
C1D 0.036(7) 0.084(10) 0.125(13) -0.001(9) 0.032(8) -0.001(6)
C1E 0.068(10) 0.086(11) 0.097(11) 0.039(9) 0.026(9) -0.004(8)
C1F 0.103(15) 0.119(16) 0.134(18) -0.082(14) -0.021(13) 0.025(13)
C1G 0.118(19) 0.23(3) 0.21(3) 0.03(2) 0.12(2) -0.01(2)
C991 0.099(14) 0.052(9) 0.20(2) 0.020(12) 0.076(15) 0.011(8)
C988 0.056(9) 0.088(12) 0.098(12) -0.013(9) 0.017(8) 0.003(8)
C1H 0.089(12) 0.083(11) 0.106(13) -0.013(10) 0.055(11) -0.014(9)
C1I 0.129(16) 0.098(13) 0.119(14) 0.035(11) 0.079(13) -0.006(11)
C1J 0.063(9) 0.108(10) 0.088(9) 0.005(7) 0.034(7) -0.001(7)
C995 0.100(10) 0.066(9) 0.096(9) 0.014(8) 0.029(9) 0.011(8)
C1K 0.082(12) 0.100(13) 0.116(14) -0.008(10) 0.044(11) -0.038(10)
C981 0.078(12) 0.081(11) 0.110(15) -0.018(10) 0.028(11) 0.005(9)
C1L 0.102(13) 0.133(16) 0.086(11) 0.038(11) 0.060(11) 0.013(11)
C1M 0.088(12) 0.061(9) 0.151(17) -0.010(11) 0.060(12) -0.017(8)
C998 0.103(14) 0.147(17) 0.071(11) 0.037(11) 0.010(10) -0.039(13)
C1N 0.114(16) 0.083(12) 0.17(2) 0.067(13) 0.037(15) 0.014(11)
C966 0.111(18) 0.26(3) 0.14(2) 0.10(2) 0.029(16) -0.06(2)
C1O 0.083(12) 0.139(17) 0.083(12) 0.015(12) 0.023(10) -0.041(12)
C967 0.095(14) 0.19(2) 0.127(17) -0.010(16) 0.082(14) 0.003(14)
C1P 0.079(11) 0.107(13) 0.086(12) -0.014(10) 0.016(9) -0.028(10)
C961 0.113(16) 0.141(17) 0.069(11) -0.031(11) -0.015(10) 0.072(14)
C972 0.064(9) 0.068(10) 0.160(17) -0.002(10) 0.051(11) -0.002(7)
C992 0.080(11) 0.061(9) 0.119(15) 0.002(9) 0.032(11) 0.015(8)
C956 0.065(9) 0.101(10) 0.098(8) 0.005(8) 0.042(8) 0.018(7)
C1Q 0.089(13) 0.141(19) 0.110(16) 0.037(14) 0.015(12) -0.053(13)
C1R 0.046(7) 0.087(9) 0.061(8) -0.019(7) 0.020(6) -0.005(6)
C1S 0.18(2) 0.069(11) 0.110(16) -0.018(10) 0.028(16) -0.010(14)
C958 0.104(14) 0.098(13) 0.096(13) -0.043(10) 0.024(11) 0.011(11)
C1T 0.063(10) 0.080(11) 0.121(14) -0.008(10) 0.036(10) 0.000(8)
C1U 0.092(12) 0.052(8) 0.131(15) 0.008(9) 0.035(11) 0.004(8)
C997 0.091(11) 0.072(9) 0.153(17) -0.010(9) 0.010(10) 0.008(9)
C1V 0.100(14) 0.17(2) 0.078(12) -0.027(12) 0.023(11) -0.023(14)
C980 0.082(12) 0.075(11) 0.130(17) 0.008(11) 0.029(12) 0.005(9)
C959 0.069(10) 0.090(11) 0.076(10) -0.019(8) 0.018(8) 0.002(8)
C985 0.186(18) 0.088(11) 0.21(2) -0.020(13) 0.165(15) 0.000(13)
C962 0.21(3) 0.101(15) 0.071(12) -0.007(10) 0.012(15) 0.009(16)
C1W 0.14(2) 0.17(2) 0.14(2) 0.035(18) 0.101(18) 0.040(18)
C993 0.134(17) 0.076(11) 0.103(13) 0.012(9) 0.057(12) 0.046(11)
C1X 0.086(11) 0.053(8) 0.102(12) 0.015(8) 0.026(10) -0.005(8)
C982 0.138(17) 0.069(10) 0.086(12) -0.002(8) 0.045(12) 0.019(11)
C1Y 0.109(16) 0.15(2) 0.090(13) -0.035(13) 0.010(11) 0.031(14)
C994 0.096(14) 0.125(16) 0.105(14) 0.034(12) 0.058(12) 0.008(12)
C1Z 0.091(12) 0.090(9) 0.102(10) 0.023(8) 0.021(9) -0.003(8)
C986 0.25(3) 0.140(17) 0.28(3) 0.023(19) 0.23(3) 0.02(2)
C20 0.082(11) 0.090(12) 0.082(11) -0.001(9) 0.010(9) -0.010(9)
C996 0.112(12) 0.051(8) 0.133(12) -0.010(9) 0.003(9) 0.017(9)
C963 0.087(14) 0.17(2) 0.104(15) -0.047(14) 0.026(12) -0.004(13)
C973 0.13(2) 0.16(2) 0.30(4) 0.02(2) 0.14(2) 0.057(18)
C21 0.19(3) 0.071(12) 0.142(19) 0.006(12) 0.091(19) -0.015(14)
O4AA 0.068(6) 0.089(7) 0.068(6) -0.012(5) 0.016(5) 0.007(5)
O8 0.062(7) 0.096(8) 0.138(11) -0.015(7) 0.022(7) 0.010(6)
O3AA 0.126(10) 0.130(10) 0.065(7) 0.029(7) 0.031(7) 0.026(8)
O10 0.169(14) 0.118(10) 0.096(9) -0.029(8) 0.056(10) -0.007(10)
O11 0.098(9) 0.092(8) 0.190(14) 0.036(9) 0.083(10) 0.017(7)
C22 0.090(12) 0.089(11) 0.133(15) 0.040(11) 0.072(12) 0.021(9)
C23 0.076(10) 0.090(10) 0.085(8) 0.002(7) 0.046(8) 0.020(7)
C24 0.113(14) 0.100(12) 0.075(10) -0.013(9) 0.032(10) 0.001(11)
C25 0.062(9) 0.102(12) 0.127(15) 0.025(11) 0.051(10) 0.019(8)
C26 0.127(16) 0.076(11) 0.073(11) 0.014(8) 0.011(10) 0.006(10)
C27 0.070(10) 0.066(9) 0.108(13) -0.022(9) 0.010(9) -0.001(7)
C28 0.068(9) 0.085(10) 0.090(11) 0.017(8) 0.031(8) 0.003(8)
C29 0.136(17) 0.075(12) 0.104(14) -0.011(10) 0.039(13) -0.013(11)
C2A 0.130(17) 0.093(13) 0.089(13) -0.018(10) 0.012(12) 0.001(12)
C2B 0.079(11) 0.110(13) 0.081(10) 0.033(9) 0.039(9) 0.040(10)
C2C 0.097(13) 0.117(15) 0.065(10) -0.011(9) 0.028(9) 0.006(11)
C2D 0.081(11) 0.112(12) 0.161(15) 0.030(12) 0.079(10) 0.038(10)
C2E 0.105(15) 0.19(3) 0.105(14) -0.028(16) 0.068(13) -0.055(16)
C2F 0.084(11) 0.117(14) 0.057(9) -0.028(9) 0.017(8) -0.033(10)
C2G 0.18(2) 0.081(12) 0.085(12) -0.014(10) 0.012(14) -0.011(14)
C2H 0.091(13) 0.072(11) 0.132(17) -0.027(11) 0.038(12) 0.000(9)
C2I 0.120(16) 0.136(16) 0.112(14) 0.026(12) 0.093(14) 0.016(13)
C2J 0.143(18) 0.104(14) 0.065(10) 0.003(9) 0.036(11) 0.008(12)
C2K 0.107(15) 0.115(15) 0.22(3) 0.008(15) 0.129(18) 0.008(12)
C2M 0.075(14) 0.31(3) 0.176(18) -0.01(2) 0.038(14) 0.064(17)
C2N 0.17(2) 0.18(2) 0.081(13) -0.048(14) 0.042(15) -0.07(2)
C2O 0.111(15) 0.18(2) 0.063(10) -0.004(11) 0.042(10) -0.010(14)
C2P 0.124(17) 0.113(15) 0.123(16) 0.048(13) 0.046(14) -0.002(13)
C2Q 0.057(11) 0.16(2) 0.18(2) -0.008(18) -0.007(13) -0.021(12)
C2R 0.089(15) 0.095(16) 0.36(5) 0.07(2) 0.04(2) -0.039(13)
C2S 0.130(19) 0.090(12) 0.22(3) 0.038(15) -0.047(17) 0.001(13)
C2T 0.173(19) 0.15(2) 0.24(2) -0.046(17) 0.156(15) -0.006(16)
C2U 0.105(14) 0.091(11) 0.17(2) -0.025(13) 0.001(13) -0.009(11)
C2V 0.22(2) 0.129(14) 0.31(3) -0.11(2) 0.21(2) -0.061(18)
C2W 0.060(11) 0.113(17) 0.29(4) 0.017(19) 0.054(17) 0.024(11)
C2X 0.18(3) 0.28(4) 0.101(17) -0.06(2) 0.041(17) -0.16(3)
C2Y 0.100(15) 0.15(2) 0.23(3) -0.058(18) 0.049(17) 0.008(16)
C31 0.19(2) 0.123(13) 0.35(4) 0.093(17) 0.20(3) 0.079(15)
O5AA 0.074(7) 0.087(7) 0.102(8) 0.023(6) 0.039(6) 0.005(5)
C34 0.084(11) 0.124(14) 0.068(10) -0.008(9) 0.021(9) -0.052(10)
C0AA 0.101(14) 0.136(17) 0.174(17) 0.040(14) 0.085(14) 0.043(13)
C35 0.087(14) 0.14(2) 0.14(2) -0.044(17) 0.011(14) 0.036(14)
C36 0.12(2) 0.19(3) 0.18(3) -0.01(2) 0.04(2) 0.03(2)
C37 0.15(2) 0.17(2) 0.14(2) -0.077(19) -0.030(19) 0.05(2)
C38 0.51(8) 0.13(2) 0.20(3) -0.02(2) 0.26(5) 0.02(3)
C39 0.20(3) 0.22(3) 0.25(4) 0.07(3) 0.17(3) 0.11(3)
C3A 0.32(5) 0.11(2) 0.31(5) -0.03(2) 0.26(4) -0.01(3)
C3B 0.18(3) 0.098(16) 0.17(2) 0.044(16) 0.01(2) -0.019(18)
C3C 0.23(3) 0.22(3) 0.15(2) 0.09(2) 0.13(2) 0.05(3)
C1AA 0.090(11) 0.080(10) 0.067(9) -0.003(7) 0.032(8) 0.014(9)
C2AA 0.092(14) 0.138(18) 0.112(16) -0.014(14) -0.024(13) -0.042(13)
C3AA 0.20(3) 0.16(2) 0.094(15) 0.011(14) 0.082(18) 0.07(2)

loop_
_atom_type_symbol
_atom_type_description
_atom_type_scat_dispersion_real
_atom_type_scat_dispersion_imag
_atom_type_scat_source
C C 0.0033 0.0016 'International Tables Vol C Tables 4.2.6.8 and 6.1.1.4'
H H 0.0000 0.0000 'International Tables Vol C Tables 4.2.6.8 and 6.1.1.4'
N N 0.0061 0.0033 'International Tables Vol C Tables 4.2.6.8 and 6.1.1.4'
O O 0.0106 0.0060 'International Tables Vol C Tables 4.2.6.8 and 6.1.1.4'
Pt Pt -1.7033 8.3905 'International Tables Vol C Tables 4.2.6.8 and 6.1.1.4'

loop_
_geom_angle_atom_site_label_1
_geom_angle_atom_site_label_2
_geom_angle_atom_site_label_3
_geom_angle
_geom_angle_site_symmetry_1
_geom_angle_site_symmetry_3
_geom_angle_publ_flag
N19 Pt1 N9 79.4(4) . . ?
C843 Pt1 N9 97.4(5) . . ?
C843 Pt1 N19 174.9(5) . . ?
C843 Pt1 C899 87.0(5) . . ?
C899 Pt1 N9 174.8(5) . . ?
C899 Pt1 N19 96.0(5) . . ?
N67 Pt2 N266 77.8(5) . . ?
C814 Pt2 N67 96.7(6) . . ?
C814 Pt2 N266 174.4(6) . . ?
C814 Pt2 C1AA 88.2(6) . . ?
C1AA Pt2 N67 171.4(6) . . ?
C1AA Pt2 N266 97.1(6) . . ?
N41 Pt3 N33 78.6(5) . . ?
C822 Pt3 N33 95.7(5) . . ?
C822 Pt3 N41 174.2(6) . . ?
C891 Pt3 N33 173.5(6) . . ?
C891 Pt3 N41 95.4(6) . . ?
C891 Pt3 C822 90.4(6) . . ?
C281 Pt4 N68 95.4(5) . . ?
C281 Pt4 N392 173.1(6) . . ?
C281 Pt4 C869 89.1(6) . . ?
N392 Pt4 N68 79.2(5) . . ?
C869 Pt4 N68 175.4(6) . . ?
C869 Pt4 N392 96.4(5) . . ?
N21 Pt5 N57 77.6(5) . . ?
C926 Pt5 N21 96.0(6) . . ?
C926 Pt5 N57 173.5(6) . . ?
C16 Pt5 N21 169.9(6) . . ?
C16 Pt5 N57 94.1(7) . . ?
C16 Pt5 C926 92.3(7) . . ?
N7 Pt6 N8 79.9(5) . . ?
C934 Pt6 N7 171.6(5) . . ?
C934 Pt6 N8 96.6(6) . . ?
C978 Pt6 N7 97.0(5) . . ?
C978 Pt6 N8 176.4(6) . . ?
C978 Pt6 C934 86.2(6) . . ?
N12 Pt7 N10 77.5(5) . . ?
C914 Pt7 N10 99.2(6) . . ?
C914 Pt7 N12 176.4(6) . . ?
C18 Pt7 N10 173.5(7) . . ?
C18 Pt7 N12 97.3(5) . . ?
C18 Pt7 C914 86.1(6) . . ?
N6 Pt8 N5 77.9(5) . . ?
C15 Pt8 N5 95.9(5) . . ?
C15 Pt8 N6 173.7(5) . . ?
C15 Pt8 C959 88.2(7) . 1_655 ?
C959 Pt8 N5 175.8(6) 1_655 . ?
C959 Pt8 N6 98.0(6) 1_655 . ?
C694 N67 Pt2 116.0(10) . . ?
C796 N67 Pt2 123.0(13) . . ?
C796 N67 C694 121.0(15) . . ?
C232 N68 Pt4 112.7(9) . . ?
C232 N68 C687 121.5(13) . . ?
C687 N68 Pt4 125.0(9) . . ?
C283 C89 C646 118.5(14) . . ?
C716 C146 C960 113.6(17) . . ?
C687 C175 C336 119.1(14) . . ?
N68 C232 C377 119.1(12) . . ?
N68 C232 C427 117.8(12) . . ?
C427 C232 C377 123.1(12) . . ?
C492 N266 Pt2 116.0(10) . . ?
C716 N266 Pt2 129.1(12) . . ?
C716 N266 C492 114.9(14) . . ?
C801 C281 Pt4 176.4(13) . . ?
C960 C282 C492 115.5(18) . . ?
N392 C283 C89 122.9(14) . . ?
C175 C336 C408 119.2(14) . . ?
C377 C336 C175 119.6(12) . . ?
C377 C336 C408 121.2(12) . . ?
C336 C377 C232 117.7(12) . . ?
C283 N392 Pt4 125.0(10) . . ?
C283 N392 C427 118.0(12) . . ?
C427 N392 Pt4 117.0(9) . . ?
C336 C408 C858 112.1(12) . . ?
C336 C408 C958 105.2(13) . . ?
C336 C408 C34 110.8(12) . . ?
C958 C408 C858 111.8(15) . . ?
C34 C408 C858 108.0(14) . . ?
C34 C408 C958 108.9(14) . . ?
N392 C427 C232 112.7(11) . . ?
N392 C427 C472 121.0(12) . . ?
C472 C427 C232 126.1(12) . . ?
C646 C472 C427 120.0(13) . . ?
N266 C492 C282 124.9(16) . . ?
N266 C492 C694 115.2(14) . . ?
C282 C492 C694 119.8(16) . . ?
C666 C607 C694 126.1(17) . . ?
C89 C646 C812 122.6(15) . . ?
C472 C646 C89 119.3(14) . . ?
C472 C646 C812 118.1(15) . . ?
C607 C666 C2P 131.0(19) . . ?
C742 C666 C607 113.7(18) . . ?
C742 C666 C2P 115(2) . . ?
C175 C687 N68 122.4(14) . . ?
N67 C694 C492 114.4(14) . . ?
N67 C694 C607 116.9(16) . . ?
C607 C694 C492 128.3(16) . . ?
N266 C716 C146 128.0(17) . . ?
C666 C742 C796 122(2) . . ?
N67 C796 C742 120.7(18) . . ?
C281 C801 C802 174.1(17) . . ?
N41 C816 C817 114.6(11) . . ?
N41 C816 C818 120.6(13) . . ?
C818 C816 C817 124.7(12) . . ?
C835 N9 Pt1 114.7(10) . . ?
C835 N9 C834 121.7(13) . . ?
C834 N9 Pt1 123.1(10) . . ?
C855 N10 Pt7 117.5(10) . . ?
C855 N10 C4 119.4(13) . . ?
C4 N10 Pt7 122.9(10) . . ?
C854 N12 Pt7 118.7(10) . . ?
C854 N12 C20 117.4(14) . . ?
C20 N12 Pt7 123.6(11) . . ?
C809 C805 C806 121.3(11) . . ?
C809 C805 C867 118.1(11) . . ?
C806 C805 C867 119.0(12) . . ?
C808 C809 C805 122.4(11) . . ?
C845 C846 C849 124.1(12) . . ?
C845 C846 C911 117.9(12) . . ?
C911 C846 C849 117.1(12) . . ?
C894 C825 C824 120.6(13) . . ?
C836 N19 Pt1 116.5(8) . . ?
C900 N19 Pt1 126.7(9) . . ?
C900 N19 C836 116.7(11) . . ?
C844 C843 Pt1 177.5(13) . . ?
C828 C829 C17 115.7(13) . . ?
C830 C829 C828 115.2(15) . . ?
C830 C829 C17 126.7(13) . . ?
C805 C806 C811 122.4(11) . . ?
C805 C806 C863 112.8(13) . . ?
C863 C806 C811 122.9(12) . . ?
N10 C855 C854 114.9(13) . . ?
N10 C855 C1R 124.3(14) . . ?
C1R C855 C854 120.7(13) . . ?
C838 C840 C900 122.5(13) . . ?
N9 C835 C836 116.6(11) . . ?
N9 C835 C904 119.7(13) . . ?
C904 C835 C836 123.7(11) . . ?
C808 C810 C859 112.2(12) . . ?
C817 N33 Pt3 115.3(9) . . ?
C819 N33 Pt3 124.2(9) . . ?
C819 N33 C817 120.4(12) . . ?
C848 C847 C845 120.5(13) . . ?
C838 C837 C836 123.2(12) . . ?
C816 N41 Pt3 115.9(10) . . ?
C886 N41 Pt3 122.4(10) . . ?
C886 N41 C816 121.8(12) . . ?
C830 C831 C832 120.8(15) . . ?
C840 C838 C839 122.7(11) . . ?
C837 C838 C840 116.0(12) . . ?
C837 C838 C839 120.9(11) . . ?
C825 C824 C826 120.2(13) . . ?
C825 C824 C823 118.2(14) . . ?
C823 C824 C826 120.3(13) . . ?
C828 C833 C832 121.1(13) . . ?
C828 C833 C898 119.6(14) . . ?
C898 C833 C832 119.1(15) . . ?
N33 C817 C816 115.5(11) . . ?
C885 C817 C816 122.6(12) . . ?
C885 C817 N33 121.4(14) . . ?
C808 C807 O1 115.1(11) . . ?
C863 C807 C808 119.2(12) . . ?
C863 C807 O1 125.4(12) . . ?
C846 C845 C847 121.3(12) . . ?
C846 C845 C844 121.1(13) . . ?
C847 C845 C844 116.6(12) . . ?
C841 C842 C834 123.1(13) . . ?
C809 C808 C810 122.4(11) . . ?
C809 C808 C807 116.1(12) . . ?
C807 C808 C810 120.1(11) . . ?
C833 C828 C829 121.5(13) . . ?
C806 C811 C866 110.7(11) . . ?
C831 C832 C896 121.4(14) . . ?
C833 C832 C831 114.8(15) . . ?
C833 C832 C896 122.4(14) . . ?
C826 C827 C895 121.2(14) . . ?
C824 C826 C893 122.8(12) . . ?
C827 C826 C824 116.8(13) . . ?
C827 C826 C893 119.7(14) . . ?
C843 C844 C845 173.7(16) . . ?
C910 C852 O12 113.3(14) . . ?
C909 C852 O12 122.0(13) . . ?
C909 C852 C910 123.4(14) . . ?
N19 C836 C835 112.7(10) . . ?
C837 C836 N19 119.7(11) . . ?
C837 C836 C835 127.5(11) . . ?
C887 C818 C816 119.4(13) . . ?
C847 C848 C853 122.2(13) . . ?
C847 C848 C912 117.1(13) . . ?
C912 C848 C853 119.5(13) . . ?
C801 C802 C803 120.8(14) . . ?
C804 C802 C801 123.8(15) . . ?
C804 C802 C803 114.8(12) . . ?
C842 C841 C905 126.4(13) . . ?
C904 C841 C842 116.2(12) . . ?
C904 C841 C905 116.2(12) . . ?
C848 C853 C1E 111.6(13) . . ?
C854 C856 C857 117.2(14) . . ?
C819 C820 C884 122.2(14) . . ?
N9 C834 C842 117.6(13) . . ?
C891 C823 C824 178.3(18) . . ?
C646 C812 C966 110.9(15) . . ?
C646 C812 C967 103.5(14) . . ?
C813 C812 C646 114.6(15) . . ?
C813 C812 C966 111.3(18) . . ?
C813 C812 C967 111.9(16) . . ?
C966 C812 C967 103.9(19) . . ?
C886 C821 C887 119.3(15) . . ?
C802 C804 C859 118.6(12) . . ?
C862 C804 C802 123.2(14) . . ?
C862 C804 C859 116.8(13) . . ?
C902 C839 C838 107.0(12) . . ?
C902 C839 C901 113.0(14) . . ?
C903 C839 C838 111.3(11) . . ?
C903 C839 C902 106.0(15) . . ?
C903 C839 C901 108.9(13) . . ?
C901 C839 C838 110.6(13) . . ?
C860 C803 C802 123.8(14) . . ?
C846 C849 C850 111.3(12) . . ?
C910 C850 C849 110.5(12) . . ?
C815 C814 Pt2 176.7(15) . . ?
C856 C857 C919 117.4(14) . . ?
C1K C857 C856 120.5(15) . . ?
C1K C857 C919 122.1(16) . . ?
N12 C854 C855 111.3(13) . . ?
N12 C854 C856 123.6(14) . . ?
C856 C854 C855 125.0(13) . . ?
C907 C851 C910 121.1(15) . . ?
N33 C819 C820 120.4(14) . . ?
C892 C822 Pt3 174.7(15) . . ?
C814 C815 C875 174.5(15) . . ?
C829 C830 O14 111.6(15) . . ?
C831 C830 C829 124.6(15) . . ?
C831 C830 O14 123.5(14) . . ?
C862 C861 C860 120.5(14) . . ?
O9 C861 C862 125.0(14) . . ?
O9 C861 C860 114.0(14) . . ?
C804 C862 C861 117.9(14) . . ?
C810 C859 C804 111.0(12) . . ?
C803 C860 C861 116.7(14) . . ?
C803 C860 C866 121.0(13) . . ?
C861 C860 C866 121.6(13) . . ?
C807 O1 C865 117.3(10) . . ?
C895 O2 C897 114.8(12) . . ?
C912 O6 C1D 116.1(10) . . ?
C931 N7 Pt6 117.5(11) . . ?
C979 N7 Pt6 125.6(10) . . ?
C979 N7 C931 116.9(14) . . ?
C930 N8 Pt6 114.4(11) . . ?
C930 N8 C983 122.3(15) . . ?
C983 N8 Pt6 123.3(13) . . ?
C861 O9 C864 116.0(12) . . ?
C870 C874 C948 124.0(14) . . ?
C852 O12 C913 115.0(12) . . ?
C830 O14 C13 116.3(13) . . ?
O2 C895 C827 125.9(14) . . ?
O2 C895 C894 116.3(12) . . ?
C894 C895 C827 117.8(14) . . ?
C880 C881 C875 116.8(16) . . ?
C880 C881 C883 122.3(15) . . ?
C875 C881 C883 118.7(13) . . ?
C920 N21 Pt5 118.2(10) . . ?
C920 N21 C992 119.6(14) . . ?
C992 N21 Pt5 122.0(10) . . ?
C825 C894 C895 120.0(13) . . ?
C825 C894 C100 122.4(13) . . ?
C895 C894 C100 116.3(13) . . ?
C877 C876 C875 124.4(13) . . ?
C927 C928 C987 119.6(16) . . ?
C943 C941 C940 124.7(13) . . ?
C936 C937 C938 109.4(12) . . ?
C989 C929 C927 115.6(18) . . ?
C989 C929 C991 120.4(18) . . ?
C991 C929 C927 121.8(15) . . ?
C874 C870 C871 116.0(12) . . ?
C874 C870 C957 124.5(14) . . ?
C957 C870 C871 119.2(13) . . ?
C870 C871 C872 120.7(13) . . ?
C870 C871 C946 121.1(13) . . ?
C946 C871 C872 116.9(14) . . ?
C917 C916 C102 119.4(13) . . ?
C915 C916 C917 117.3(14) . . ?
C915 C916 C102 122.2(13) . . ?
C1AA C945 C940 177.0(17) . . ?
C968 C944 C942 118.1(16) . . ?
C968 C944 C975 123.6(17) . . ?
C975 C944 C942 116.6(16) . . ?
C880 C879 C877 127.5(15) . . ?
C880 C879 O2AA 115.9(18) . . ?
O2AA C879 C877 113.9(18) . . ?
C940 C938 C937 122.2(12) . . ?
C940 C938 C971 122.0(13) . . ?
C971 C938 C937 113.9(13) . . ?
C818 C887 C821 120.9(14) . . ?
C818 C887 C888 120.0(13) . . ?
C821 C887 C888 119.1(14) . . ?
N57 C921 C920 113.7(13) . . ?
C922 C921 N57 117.5(17) . . ?
C922 C921 C920 128.6(17) . . ?
C921 N57 Pt5 113.1(10) . . ?
C995 N57 Pt5 123.5(12) . . ?
C995 N57 C921 123.4(14) . . ?
C930 C932 C933 115.8(18) . . ?
C817 C885 C884 120.2(13) . . ?
C1G C919 C857 104.9(18) . . ?
C2R C919 C857 109.4(16) . . ?
C2R C919 C1G 117(2) . . ?
C2R C919 C2X 113(3) . . ?
C2X C919 C857 104.2(15) . . ?
C2X C919 C1G 108(2) . . ?
C941 C943 C976 121.1(16) . . ?
C972 C943 C941 116.9(14) . . ?
C972 C943 C976 120.9(15) . . ?
C823 C891 Pt3 176.9(17) . . ?
C899 C898 C833 174.8(15) . . ?
C939 C935 C936 117.4(14) . . ?
C939 C935 C970 117.1(14) . . ?
C970 C935 C936 123.8(14) . . ?
C906 C905 C841 112.9(15) . . ?
C1F C905 C841 106.4(16) . . ?
C1F C905 C906 110.8(18) . . ?
C1F C905 C1Y 109.8(17) . . ?
C1Y C905 C841 107.8(14) . . ?
C1Y C905 C906 109.1(17) . . ?
C879 C880 C881 118.7(16) . . ?
C916 C917 C918 125.9(14) . . ?
C916 C917 C1T 117.5(14) . . ?
C918 C917 C1T 115.6(16) . . ?
C920 C924 C994 120.7(17) . . ?
C890 C888 C887 106.4(13) . . ?
C890 C888 C889 120.2(16) . . ?
C890 C888 C1V 106.7(17) . . ?
C889 C888 C887 100.7(13) . . ?
C1V C888 C887 111.6(14) . . ?
C1V C888 C889 111.0(15) . . ?
C835 C904 C841 120.7(12) . . ?
C915 C914 Pt7 173.6(15) . . ?
C942 C939 C935 122.5(14) . . ?
C815 C875 C881 119.3(14) . . ?
C876 C875 C815 120.1(13) . . ?
C876 C875 C881 119.4(12) . . ?
N41 C886 C821 118.0(14) . . ?
C917 C918 C1U 110.2(14) . . ?
C1X C934 Pt6 172.4(14) . . ?
C807 C863 C806 125.4(14) . . ?
C922 C923 C997 123(2) . . ?
C922 C923 C996 123.6(17) . . ?
C997 C923 C996 113(2) . . ?
C876 C877 C879 109.9(15) . . ?
C876 C877 C878 118.9(14) . . ?
C879 C877 C878 130.1(15) . . ?
C826 C893 C17 109.2(13) . . ?
C871 C872 C873 109.9(14) . . ?
C928 C927 C929 122.2(14) . . ?
C928 C927 C925 119.6(14) . . ?
C925 C927 C929 116.8(14) . . ?
C852 C910 C850 124.7(13) . . ?
C852 C910 C851 115.5(15) . . ?
C851 C910 C850 119.3(14) . . ?
N19 C900 C840 121.8(13) . . ?
O6 C912 C848 114.3(12) . . ?
O6 C912 C911 123.1(11) . . ?
C911 C912 C848 122.6(12) . . ?
C957 C869 Pt4 175.0(14) . . ?
C877 C878 C1S 111.1(18) . . ?
C984 C933 C932 116.9(18) . . ?
C984 C933 C985 116(2) . . ?
C985 C933 C932 128(2) . . ?
C925 C926 Pt5 172.7(15) . . ?
C941 C940 C945 121.5(13) . . ?
C938 C940 C941 115.6(12) . . ?
C938 C940 C945 122.9(13) . . ?
C937 C936 C935 116.7(15) . . ?
C926 C925 C927 174.5(16) . . ?
C912 C911 C846 117.9(12) . . ?
C959 C867 C805 171.1(17) . . ?
C898 C899 Pt1 171.3(14) . . ?
C914 C915 C916 170.8(17) . . ?
C939 C942 C944 116.5(13) . . ?
C939 C942 C977 120.9(15) . . ?
C977 C942 C944 121.4(15) . . ?
C851 C907 C892 119.4(15) . . ?
C851 C907 C908 119.3(14) . . ?
C892 C907 C908 120.6(15) . . ?
C921 C922 C923 121(2) . . ?
C954 C873 C872 113.2(13) . . ?
C822 C892 C907 173.5(19) . . ?
C832 C896 C100 112.0(12) . . ?
C820 C884 C999 118.7(14) . . ?
C885 C884 C820 115.3(13) . . ?
C885 C884 C999 125.8(13) . . ?
C852 C909 C908 117.9(15) . . ?
N7 C931 C930 110.5(14) . . ?
N7 C931 C981 124.2(16) . . ?
C981 C931 C930 125.2(15) . . ?
N21 C920 C921 117.0(13) . . ?
N21 C920 C924 121.8(16) . . ?
C924 C920 C921 121.1(16) . . ?
C907 C908 C1E 119.8(13) . . ?
C909 C908 C907 117.8(17) . . ?
C909 C908 C1E 121.6(14) . . ?
N8 C930 C932 123.0(18) . . ?
N8 C930 C931 117.7(14) . . ?
C932 C930 C931 119.1(17) . . ?
C881 C883 C103 112.2(13) . . ?
C860 C866 C811 113.2(12) . . ?
C970 O1AA C2K 107.6(14) . . ?
C105 N5 Pt8 124.3(10) . . ?
C8 N5 Pt8 116.0(10) . . ?
C8 N5 C105 119.6(13) . . ?
C104 N6 Pt8 126.6(11) . . ?
C104 N6 C1B 114.7(13) . . ?
C1B N6 Pt8 118.7(9) . . ?
C951 C952 C6 120.9(17) . 1_455 ?
C953 C952 C951 120.5(17) . . ?
C953 C952 C6 118.0(17) . 1_455 ?
C879 O2AA C3AA 109.1(18) . . ?
C1 C102 C916 121.4(13) . . ?
C952 C951 C950 122.9(15) . . ?
C952 C951 C23 119.3(17) . . ?
C23 C951 C950 116.1(15) . . ?
C948 C947 C946 117.5(13) . . ?
O4AA C947 C946 125.6(14) . . ?
O4AA C947 C948 116.4(13) . . ?
C956 O0AA C2O 116.6(16) . . ?
C871 C946 C947 120.3(14) . . ?
C869 C957 C870 172.6(17) . . ?
C874 C948 C949 121.5(14) . . ?
C947 C948 C874 118.6(14) . . ?
C947 C948 C949 118.6(13) . . ?
C977 C978 Pt6 176.1(13) . . ?
C3 C103 C883 112.2(14) . . ?
C2AA O23 C1Z 123.9(18) . . ?
C2 C101 C22 107.3(12) . . ?
C2 C101 C24 107.1(13) . . ?
C2 C101 C28 115.0(13) . . ?
C22 C101 C24 108.9(14) . . ?
C22 C101 C28 108.5(14) . . ?
C28 C101 C24 109.8(13) . . ?
C102 C1 C14 119.2(14) . . ?
C102 C1 C990 119.6(15) . 1_655 ?
C14 C1 C990 120.7(15) . 1_655 ?
C972 O26 C973 115.3(17) . . ?
C894 C100 C896 110.0(12) . . ?
C928 C987 C1U 115.6(15) . 1_455 ?
C988 C987 C928 118.5(15) . . ?
C988 C987 C1U 124.8(14) . 1_455 ?
O1AA C970 C935 111.7(15) . . ?
O1AA C970 C968 126.6(14) . . ?
C968 C970 C935 120.9(14) . . ?
C10 C2 C101 118.6(13) . . ?
C1R C2 C101 118.5(14) . . ?
C1R C2 C10 122.7(14) . . ?
C19 C3 C103 118.1(18) . . ?
C1Z C3 C103 125.3(17) . . ?
C1Z C3 C19 115.1(16) . . ?
C929 C989 C988 120.5(18) . . ?
C952 C953 C954 123.4(17) . . ?
N10 C4 C10 120.9(14) . . ?
N5 C105 C2B 122.7(15) . . ?
N6 C104 C2I 122.7(15) . . ?
C978 C977 C942 174.2(16) . . ?
C25 C5 C8 119.3(15) . . ?
C15 C6 C952 175(2) . 1_655 ?
N8 C983 C984 120(2) . . ?
C970 C968 C944 121.9(14) . . ?
C12 C7 C1J 115.7(16) . . ?
C12 C7 C1S 118.2(16) . . ?
C1J C7 C1S 123.1(17) . . ?
N5 C8 C5 122.0(14) . . ?
N5 C8 C1B 118.0(12) . . ?
C5 C8 C1B 119.9(13) . . ?
N7 C979 C982 121.9(15) . . ?
C1Q C9 C1P 121.9(19) 1_455 . ?
C938 C971 C972 118.6(14) . . ?
C2 C10 C4 117.2(14) . . ?
C1H C11 C21 120.1(19) . . ?
C2E C11 C1H 120(2) . . ?
C2E C11 C21 119(2) . . ?
C943 C976 C975 107.2(15) . . ?
C146 C960 C961 115.3(18) . . ?
C282 C960 C146 122.8(17) . . ?
C282 C960 C961 122(2) . . ?
C948 C949 C950 113.2(12) . . ?
C951 C950 C949 110.6(12) . . ?
C953 C954 C873 122.9(17) . . ?
C953 C954 C956 115.4(17) . . ?
C956 C954 C873 121.1(16) . . ?
C933 C984 C983 121(2) . . ?
C944 C975 C976 115.8(15) . . ?
C7 C12 C19 118.2(15) . . ?
C7 C12 C1X 120.6(16) . . ?
C1X C12 C19 119.7(16) . . ?
C1T C14 C1 120.2(15) . . ?
O11 C14 C1 116.7(14) . . ?
O11 C14 C1T 121.0(16) . . ?
C6 C15 Pt8 177.4(16) . . ?
C1M C16 Pt5 172.2(14) . . ?
C829 C17 C893 114.2(13) . . ?
C1O C18 Pt7 175(2) . . ?
C3 C19 C12 123.3(16) . . ?
C1 C990 C991 113.4(15) 1_455 . ?
C1L C1A C2L 117(2) . . ?
C2I C1A C1L 116.1(16) . . ?
C2I C1A C2L 126(2) . . ?
N6 C1B C8 109.0(12) . . ?
C1L C1B N6 121.9(14) . . ?
C1L C1B C8 128.3(14) . . ?
C884 C999 C1N 101.6(14) . . ?
C1I C999 C884 108.2(14) . . ?
C1I C999 C1N 106.0(15) . . ?
C998 C999 C884 113.3(13) . . ?
C998 C999 C1I 115.8(16) . . ?
C998 C999 C1N 110.9(17) . . ?
C1P C1C C21 108.1(17) . . ?
C853 C1E C908 110.6(12) . . ?
C929 C991 C990 110.0(14) . . ?
C987 C988 C989 120.5(16) . . ?
C987 C988 O8 114.0(15) . . ?
O8 C988 C989 123.5(15) . . ?
C11 C1H C27 118.6(16) . . ?
C1M C1H C11 123.7(18) . . ?
C1M C1H C27 117.0(17) . . ?
C7 C1J C1Z 120.1(17) . . ?
N57 C995 C996 121.9(19) . . ?
C857 C1K C20 117.5(18) . . ?
C980 C981 C931 117.6(17) . . ?
C1B C1L C1A 121.8(17) . . ?
C16 C1M C1H 172.8(18) . . ?
C18 C1O C1Q 179(3) . . ?
C9 C1P C1C 120.5(17) . . ?
C9 C1P C2J 119.4(19) . . ?
C2J C1P C1C 119.0(18) . . ?
C964 C961 C960 110.4(13) . . ?
C964 C961 C963 103.3(19) . . ?
C960 C961 C963 108.4(17) . . ?
C962 C961 C964 122(2) . . ?
C962 C961 C960 110.6(18) . . ?
C962 C961 C963 100.4(19) . . ?
C943 C972 C971 120.0(15) . . ?
O26 C972 C943 116.8(16) . . ?
O26 C972 C971 123.2(16) . . ?
N21 C992 C993 120.6(15) . . ?
O0AA C956 C954 115.4(17) . . ?
O0AA C956 C23 125.8(17) . . ?
C23 C956 C954 118.5(16) . . ?
C9 C1Q C1O 122(2) 1_655 . ?
C9 C1Q C2F 116.6(18) 1_655 . ?
C2F C1Q C1O 122(2) . . ?
C2 C1R C855 115.4(13) . . ?
C7 C1S C878 116.5(16) . . ?
C14 C1T C917 117.7(15) . . ?
C987 C1U C918 111.9(15) 1_655 . ?
C923 C997 C2Y 108(2) . . ?
C2S C997 C923 109.8(19) . . ?
C2S C997 C2Y 106(2) . . ?
C2U C997 C923 109.1(17) . . ?
C2U C997 C2S 122(2) . . ?
C2U C997 C2Y 102(2) . . ?
C981 C980 C982 122.1(19) . . ?
C981 C980 C35 123.0(19) . . ?
C982 C980 C35 115(2) . . ?
C867 C959 Pt8 173.4(14) . 1_455 ?
C933 C985 C2T 98(2) . . ?
C986 C985 C933 114(2) . . ?
C986 C985 C2T 104(3) . . ?
C986 C985 C2V 126(3) . . ?
C2V C985 C933 110.2(19) . . ?
C2V C985 C2T 99(3) . . ?
C994 C1W C39 115(3) . . ?
C994 C1W C3A 105.7(18) . . ?
C994 C1W C3C 103(2) . . ?
C39 C1W C3A 106(3) . . ?
C3C C1W C39 120(3) . . ?
C3C C1W C3A 107(3) . . ?
C994 C993 C992 119.8(18) . . ?
C934 C1X C12 175(2) . . ?
C980 C982 C979 116.7(17) . . ?
C924 C994 C1W 119.6(18) . . ?
C993 C994 C924 117.3(18) . . ?
C993 C994 C1W 123(2) . . ?
O23 C1Z C1J 117.5(18) . . ?
C3 C1Z O23 117.9(19) . . ?
C3 C1Z C1J 124.6(18) . . ?
N12 C20 C1K 123.7(17) . . ?
C995 C996 C923 112.1(18) . . ?
C11 C21 C1C 111.5(16) . . ?
C947 O4AA C2A 113.6(12) . . ?
C2Q O8 C988 118.2(16) . . ?
C2J O3AA C2N 119.9(18) . . ?
C2H O10 C38 114.8(18) . . ?
C14 O11 C2W 116.3(15) . . ?
C956 C23 C951 119.8(17) . . ?
C5 C25 C2B 119.5(14) . . ?
C5 C25 C2D 120.0(16) . . ?
C2B C25 C2D 120.5(15) . . ?
C2F C26 C2J 114.4(18) 1_455 . ?
C2C C27 C1H 120.6(18) . . ?
C2C C29 C2G 111.7(17) 1_655 . ?
C105 C2B C25 116.8(14) . . ?
C27 C2C C29 117.2(17) . 1_455 ?
C2H C2C C27 117.9(19) . . ?
C2H C2C C29 122.2(17) . 1_455 ?
C2M C2D C25 105.7(17) . . ?
C31 C2D C25 111.0(19) . . ?
C31 C2D C2M 111(3) . . ?
C31 C2D C0AA 111(2) . . ?
C0AA C2D C25 109.1(16) . . ?
C0AA C2D C2M 108(2) . . ?
C11 C2E C2H 119(2) . . ?
C1Q C2F C2G 116.4(17) . . ?
C26 C2F C1Q 124(2) 1_655 . ?
C26 C2F C2G 117.9(18) 1_655 . ?
C2F C2G C29 110.5(15) . . ?
O10 C2H C2C 116.1(18) . . ?
O10 C2H C2E 122(2) . . ?
C2C C2H C2E 121.9(18) . . ?
C1A C2I C104 122.4(15) . . ?
O3AA C2J C1P 117.0(18) . . ?
C26 C2J C1P 121.5(17) . . ?
C26 C2J O3AA 121.2(17) . . ?
C1A C2L C63 110(3) . . ?
C1A C2L C113 99(4) . . ?
C1A C2L C349 113(3) . . ?
C63 C2L C113 111(2) . . ?
C349 C2L C63 113(2) . . ?
C349 C2L C113 111(2) . . ?
C666 C2P C2Z 117(2) . . ?
C666 C2P C274 101(2) . . ?
C868 C2P C666 110.6(18) . . ?
C868 C2P C2Z 121(3) . . ?
C868 C2P C274 114(3) . . ?
C2Z C2P C274 91(2) . . ?
C36 C35 C980 106(2) . . ?
C36 C35 C3B 115(2) . . ?
C37 C35 C980 108(2) . . ?
C37 C35 C36 105(3) . . ?
C37 C35 C3B 115(3) . . ?
C3B C35 C980 107(2) . . ?
C945 C1AA Pt2 177.9(15) . . ?

loop_
_geom_bond_atom_site_label_1
_geom_bond_atom_site_label_2
_geom_bond_distance
_geom_bond_site_symmetry_2
_geom_bond_publ_flag
Pt1 N9 2.052(12) . ?
Pt1 N19 2.031(10) . ?
Pt1 C843 1.949(13) . ?
Pt1 C899 1.94(2) . ?
Pt2 N67 2.059(12) . ?
Pt2 N266 2.067(12) . ?
Pt2 C814 1.903(17) . ?
Pt2 C1AA 1.948(19) . ?
Pt3 N33 2.094(11) . ?
Pt3 N41 2.070(12) . ?
Pt3 C822 1.976(19) . ?
Pt3 C891 1.92(2) . ?
Pt4 N68 2.050(13) . ?
Pt4 C281 1.971(16) . ?
Pt4 N392 2.006(11) . ?
Pt4 C869 1.99(2) . ?
Pt5 N21 2.055(12) . ?
Pt5 N57 2.082(13) . ?
Pt5 C926 1.97(2) . ?
Pt5 C16 1.880(18) . ?
Pt6 N7 2.057(13) . ?
Pt6 N8 2.046(12) . ?
Pt6 C934 1.98(2) . ?
Pt6 C978 1.942(16) . ?
Pt7 N10 2.028(12) . ?
Pt7 N12 2.003(13) . ?
Pt7 C914 1.985(16) . ?
Pt7 C18 1.921(19) . ?
Pt8 N5 2.113(12) . ?
Pt8 N6 2.052(13) . ?
Pt8 C15 1.859(17) . ?
Pt8 C959 1.949(17) 1_655 ?
N67 C694 1.39(2) . ?
N67 C796 1.349(19) . ?
N68 C232 1.383(17) . ?
N68 C687 1.342(18) . ?
C89 C283 1.40(2) . ?
C89 C646 1.41(2) . ?
C146 C716 1.36(2) . ?
C146 C960 1.45(3) . ?
C175 C336 1.400(19) . ?
C175 C687 1.38(2) . ?
C232 C377 1.441(18) . ?
C232 C427 1.398(18) . ?
N266 C492 1.38(2) . ?
N266 C716 1.299(18) . ?
C281 C801 1.23(2) . ?
C282 C492 1.39(2) . ?
C282 C960 1.34(3) . ?
C283 N392 1.380(19) . ?
C336 C377 1.44(2) . ?
C336 C408 1.525(19) . ?
N392 C427 1.383(17) . ?
C408 C858 1.49(2) . ?
C408 C958 1.54(2) . ?
C408 C34 1.58(2) . ?
C427 C472 1.42(2) . ?
C472 C646 1.39(2) . ?
C492 C694 1.43(2) . ?
C607 C666 1.43(3) . ?
C607 C694 1.42(2) . ?
C646 C812 1.51(2) . ?
C666 C742 1.38(3) . ?
C666 C2P 1.48(3) . ?
C742 C796 1.49(3) . ?
C801 C802 1.36(2) . ?
C816 N41 1.396(17) . ?
C816 C817 1.46(2) . ?
C816 C818 1.365(19) . ?
N9 C835 1.341(16) . ?
N9 C834 1.34(2) . ?
N10 C855 1.300(18) . ?
N10 C4 1.39(2) . ?
N12 C854 1.344(19) . ?
N12 C20 1.35(2) . ?
C805 C809 1.342(19) . ?
C805 C806 1.403(18) . ?
C805 C867 1.472(19) . ?
C809 C808 1.370(17) . ?
C846 C845 1.383(19) . ?
C846 C849 1.46(2) . ?
C846 C911 1.419(17) . ?
C825 C824 1.368(19) . ?
C825 C894 1.365(19) . ?
N19 C836 1.369(15) . ?
N19 C900 1.344(16) . ?
C843 C844 1.203(17) . ?
C829 C828 1.41(2) . ?
C829 C830 1.39(2) . ?
C829 C17 1.48(2) . ?
C806 C811 1.50(2) . ?
C806 C863 1.384(18) . ?
C855 C854 1.49(2) . ?
C855 C1R 1.41(2) . ?
C840 C838 1.336(18) . ?
C840 C900 1.336(19) . ?
C835 C836 1.478(18) . ?
C835 C904 1.381(17) . ?
C810 C808 1.533(19) . ?
C810 C859 1.560(19) . ?
N33 C817 1.379(17) . ?
N33 C819 1.356(18) . ?
C847 C845 1.41(2) . ?
C847 C848 1.364(19) . ?
C837 C838 1.341(17) . ?
C837 C836 1.348(17) . ?
N41 C886 1.312(19) . ?
C831 C832 1.43(2) . ?
C831 C830 1.32(2) . ?
C838 C839 1.577(17) . ?
C824 C826 1.42(2) . ?
C824 C823 1.431(19) . ?
C833 C828 1.36(2) . ?
C833 C832 1.44(2) . ?
C833 C898 1.39(2) . ?
C817 C885 1.381(18) . ?
C807 C808 1.394(17) . ?
C807 O1 1.399(15) . ?
C807 C863 1.324(19) . ?
C845 C844 1.485(18) . ?
C842 C841 1.36(2) . ?
C842 C834 1.39(2) . ?
C811 C866 1.67(2) . ?
C832 C896 1.43(2) . ?
C827 C826 1.35(2) . ?
C827 C895 1.43(2) . ?
C826 C893 1.495(19) . ?
C852 O12 1.436(17) . ?
C852 C910 1.38(2) . ?
C852 C909 1.33(2) . ?
C818 C887 1.36(2) . ?
C848 C853 1.52(2) . ?
C848 C912 1.410(19) . ?
C802 C804 1.37(2) . ?
C802 C803 1.43(2) . ?
C841 C905 1.579(19) . ?
C841 C904 1.384(18) . ?
C813 C812 1.47(2) . ?
C853 C1E 1.57(2) . ?
C856 C857 1.41(2) . ?
C856 C854 1.40(2) . ?
C820 C819 1.32(2) . ?
C820 C884 1.49(2) . ?
C823 C891 1.25(2) . ?
C812 C966 1.57(3) . ?
C812 C967 1.67(3) . ?
C821 C887 1.37(2) . ?
C821 C886 1.46(2) . ?
C804 C862 1.397(19) . ?
C804 C859 1.53(2) . ?
C839 C902 1.58(2) . ?
C839 C903 1.50(2) . ?
C839 C901 1.55(2) . ?
C803 C860 1.38(2) . ?
C849 C850 1.61(2) . ?
C850 C910 1.56(2) . ?
C814 C815 1.28(2) . ?
C857 C919 1.61(2) . ?
C857 C1K 1.37(2) . ?
C851 C910 1.41(2) . ?
C851 C907 1.32(2) . ?
C822 C892 1.15(2) . ?
C815 C875 1.387(19) . ?
C830 O14 1.431(19) . ?
C861 C862 1.40(2) . ?
C861 C860 1.40(2) . ?
C861 O9 1.389(17) . ?
C860 C866 1.47(2) . ?
O1 C865 1.451(16) . ?
O2 C895 1.377(18) . ?
O2 C897 1.51(2) . ?
O6 C912 1.377(15) . ?
O6 C1D 1.424(16) . ?
N7 C931 1.359(18) . ?
N7 C979 1.29(2) . ?
N8 C930 1.34(2) . ?
N8 C983 1.33(2) . ?
O9 C864 1.464(19) . ?
C874 C870 1.314(18) . ?
C874 C948 1.41(2) . ?
O12 C913 1.456(18) . ?
O14 C13 1.42(2) . ?
C895 C894 1.39(2) . ?
C881 C880 1.40(2) . ?
C881 C875 1.44(2) . ?
C881 C883 1.49(2) . ?
N21 C920 1.319(17) . ?
N21 C992 1.35(2) . ?
C894 C100 1.55(2) . ?
C876 C875 1.38(2) . ?
C876 C877 1.41(2) . ?
C928 C927 1.36(2) . ?
C928 C987 1.40(2) . ?
C941 C943 1.37(2) . ?
C941 C940 1.38(2) . ?
C937 C938 1.63(2) . ?
C937 C936 1.46(2) . ?
C929 C927 1.51(2) . ?
C929 C989 1.39(2) . ?
C929 C991 1.49(3) . ?
C870 C871 1.45(2) . ?
C870 C957 1.384(19) . ?
C871 C872 1.56(2) . ?
C871 C946 1.33(2) . ?
C916 C917 1.37(2) . ?
C916 C915 1.42(2) . ?
C916 C102 1.43(2) . ?
C945 C940 1.43(2) . ?
C945 C1AA 1.18(2) . ?
C944 C942 1.52(2) . ?
C944 C968 1.36(2) . ?
C944 C975 1.42(3) . ?
C879 C880 1.33(3) . ?
C879 C877 1.44(3) . ?
C879 O2AA 1.47(2) . ?
C938 C940 1.375(19) . ?
C938 C971 1.36(2) . ?
C887 C888 1.64(2) . ?
C921 N57 1.47(2) . ?
C921 C922 1.36(2) . ?
C921 C920 1.40(2) . ?
N57 C995 1.32(2) . ?
C932 C933 1.51(3) . ?
C932 C930 1.42(2) . ?
C885 C884 1.39(2) . ?
C919 C1G 1.50(4) . ?
C919 C2R 1.51(3) . ?
C919 C2X 1.60(3) . ?
C943 C976 1.53(2) . ?
C943 C972 1.36(2) . ?
C898 C899 1.26(2) . ?
C935 C939 1.44(2) . ?
C935 C936 1.54(2) . ?
C935 C970 1.40(2) . ?
C905 C906 1.56(3) . ?
C905 C1F 1.49(3) . ?
C905 C1Y 1.56(3) . ?
C917 C918 1.49(2) . ?
C917 C1T 1.48(2) . ?
C924 C920 1.35(2) . ?
C924 C994 1.47(3) . ?
C888 C890 1.47(2) . ?
C888 C889 1.52(3) . ?
C888 C1V 1.60(3) . ?
C914 C915 1.20(2) . ?
C939 C942 1.35(2) . ?
C918 C1U 1.64(3) . ?
C934 C1X 1.24(2) . ?
C923 C922 1.36(3) . ?
C923 C997 1.59(3) . ?
C923 C996 1.53(3) . ?
C877 C878 1.50(3) . ?
C893 C17 1.65(2) . ?
C872 C873 1.59(3) . ?
C927 C925 1.45(2) . ?
C912 C911 1.40(2) . ?
C869 C957 1.22(2) . ?
C878 C1S 1.51(4) . ?
C933 C984 1.41(3) . ?
C933 C985 1.49(3) . ?
C926 C925 1.15(2) . ?
C867 C959 1.19(2) . ?
C942 C977 1.43(2) . ?
C907 C892 1.46(2) . ?
C907 C908 1.44(2) . ?
C868 C2P 1.28(3) . ?
C873 C954 1.47(3) . ?
C896 C100 1.61(2) . ?
C884 C999 1.55(2) . ?
C909 C908 1.40(2) . ?
C931 C930 1.53(2) . ?
C931 C981 1.38(2) . ?
C908 C1E 1.60(3) . ?
C883 C103 1.63(3) . ?
O1AA C970 1.367(18) . ?
O1AA C2K 1.51(2) . ?
N5 C105 1.320(19) . ?
N5 C8 1.291(18) . ?
N6 C104 1.366(19) . ?
N6 C1B 1.405(19) . ?
C952 C951 1.35(2) . ?
C952 C953 1.31(2) . ?
C952 C6 1.50(2) 1_455 ?
O2AA C3AA 1.41(3) . ?
C102 C1 1.31(2) . ?
C951 C950 1.54(2) . ?
C951 C23 1.43(2) . ?
C964 C961 1.48(2) . ?
C947 C946 1.44(2) . ?
C947 C948 1.37(2) . ?
C947 O4AA 1.352(17) . ?
O0AA C956 1.35(2) . ?
O0AA C2O 1.41(2) . ?
C948 C949 1.52(2) . ?
C978 C977 1.20(2) . ?
C103 C3 1.45(2) . ?
O23 C1Z 1.41(2) . ?
O23 C2AA 1.38(2) . ?
C101 C2 1.59(2) . ?
C101 C22 1.57(2) . ?
C101 C24 1.67(2) . ?
C101 C28 1.55(2) . ?
C1 C14 1.40(2) . ?
C1 C990 1.51(2) 1_655 ?
O26 C972 1.325(19) . ?
O26 C973 1.47(3) . ?
C987 C988 1.44(2) . ?
C987 C1U 1.54(2) 1_455 ?
C970 C968 1.37(2) . ?
C2 C10 1.39(2) . ?
C2 C1R 1.38(2) . ?
C3 C19 1.44(2) . ?
C3 C1Z 1.32(3) . ?
C989 C988 1.42(3) . ?
C953 C954 1.37(2) . ?
C4 C10 1.39(2) . ?
C105 C2B 1.36(2) . ?
C104 C2I 1.32(2) . ?
C5 C8 1.384(19) . ?
C5 C25 1.32(2) . ?
C6 C15 1.23(2) . ?
C983 C984 1.42(3) . ?
C7 C12 1.44(2) . ?
C7 C1J 1.43(2) . ?
C7 C1S 1.54(3) . ?
C8 C1B 1.55(2) . ?
C979 C982 1.47(3) . ?
C9 C1P 1.34(2) . ?
C9 C1Q 1.37(3) 1_455 ?
C971 C972 1.42(2) . ?
C11 C1H 1.38(3) . ?
C11 C21 1.45(3) . ?
C11 C2E 1.39(3) . ?
C976 C975 1.67(3) . ?
C960 C961 1.59(2) . ?
C949 C950 1.59(2) . ?
C954 C956 1.48(2) . ?
C12 C19 1.42(2) . ?
C12 C1X 1.35(2) . ?
C14 C1T 1.39(2) . ?
C14 O11 1.34(2) . ?
C16 C1M 1.25(2) . ?
C18 C1O 1.21(2) . ?
C990 C991 1.61(3) . ?
C1A C1L 1.37(2) . ?
C1A C2I 1.36(3) . ?
C1A C2L 1.41(3) . ?
C1B C1L 1.32(2) . ?
C999 C1I 1.53(3) . ?
C999 C998 1.49(3) . ?
C999 C1N 1.62(3) . ?
C1C C1P 1.63(3) . ?
C1C C21 1.72(4) . ?
C988 O8 1.41(2) . ?
C1H C1M 1.39(3) . ?
C1H C27 1.46(2) . ?
C1J C1Z 1.42(3) . ?
C995 C996 1.45(3) . ?
C1K C20 1.41(2) . ?
C981 C980 1.33(3) . ?
C1O C1Q 1.46(3) . ?
C1P C2J 1.39(3) . ?
C961 C962 1.43(3) . ?
C961 C963 1.69(3) . ?
C992 C993 1.47(3) . ?
C956 C23 1.33(2) . ?
C1Q C2F 1.43(3) . ?
C997 C2S 1.44(3) . ?
C997 C2U 1.43(3) . ?
C997 C2Y 1.62(4) . ?
C980 C982 1.33(3) . ?
C980 C35 1.60(3) . ?
C985 C986 1.32(3) . ?
C985 C2T 1.72(4) . ?
C985 C2V 1.39(3) . ?
C1W C994 1.57(3) . ?
C1W C39 1.38(4) . ?
C1W C3A 1.66(4) . ?
C1W C3C 1.47(3) . ?
C993 C994 1.29(3) . ?
O4AA C2A 1.51(2) . ?
O8 C2Q 1.46(2) . ?
O3AA C2J 1.37(2) . ?
O3AA C2N 1.45(2) . ?
O10 C2H 1.41(2) . ?
O10 C38 1.44(3) . ?
O11 C2W 1.50(2) . ?
C25 C2B 1.41(2) . ?
C25 C2D 1.63(2) . ?
C26 C2F 1.37(2) 1_455 ?
C26 C2J 1.42(3) . ?
C27 C2C 1.41(2) . ?
C29 C2C 1.53(3) 1_655 ?
C29 C2G 1.59(3) . ?
C2C C2H 1.35(3) . ?
C2D C2M 1.52(4) . ?
C2D C31 1.37(3) . ?
C2D C0AA 1.52(3) . ?
C2E C2H 1.44(3) . ?
C2F C2G 1.52(3) . ?
C2L C63 1.51(2) . ?
C2L C113 1.53(2) . ?
C2L C349 1.52(2) . ?
C2P C2Z 1.42(4) . ?
C2P C274 1.76(5) . ?
C35 C36 1.55(4) . ?
C35 C37 1.52(3) . ?
C35 C3B 1.50(4) . ?

loop_
_smtbx_masks_void_nr
_smtbx_masks_void_average_x
_smtbx_masks_void_average_y
_smtbx_masks_void_average_z
_smtbx_masks_void_volume
_smtbx_masks_void_count_electrons
_smtbx_masks_void_content
1 -0.662 -0.867 -0.040 12216.9 582.8 ?
